data_7106276
loop_
_publ_author_name
'Mihai Raducan'
'Carles Rodriguez-Escrich'
'Xacobe C. Cambeiro'
'Eduardo C. Escudero-Adan'
'Miquel A. Pericas'
'Antonio M. Echavarren'

_publ_section_title
;
 A Multipurpose Gold(I) Precatalyst
;
_journal_name_full Chem.Commun.
_journal_page_first 4893
_journal_paper_doi 10.1039/c1cc10293a
_journal_volume 47
_journal_year 2011
_chemical_absolute_configuration ad
_chemical_formula_sum 'C188 H244 Au4 F24 N4 O28 P4 Sb4'
_chemical_formula_weight 4862.62
_chemical_name_systematic
;
?
;
_space_group_IT_number 4
_symmetry_cell_setting monoclinic
_symmetry_space_group_name_Hall 'P 2yb'
_symmetry_space_group_name_H-M 'P 1 21 1'
_atom_sites_solution_hydrogens geom
_atom_sites_solution_primary direct
_atom_sites_solution_secondary difmap
_audit_creation_method SHELXL-97
_cell_angle_alpha 90.00
_cell_angle_beta 93.39
_cell_angle_gamma 90.00
_cell_formula_units_Z 2
_cell_length_a 18.0870(8)
_cell_length_b 12.98300(6)
_cell_length_c 51.7750(19)
_cell_measurement_reflns_used 9294
_cell_measurement_temperature 100(2)
_cell_measurement_theta_max 28.80
_cell_measurement_theta_min 2.45
_cell_volume 12136.7(7)
_computing_cell_refinement 'Bruker APEX2 v2009.11-0'
_computing_data_collection MxCuBE
_computing_data_reduction 'Bruker SAINT V7.60A'
_computing_molecular_graphics 'Bruker SHELXTL'
_computing_publication_material 'Bruker SHELXTL'
_computing_structure_refinement 'SHELXS-97 (Sheldrick, 2008)'
_computing_structure_solution Sir2007
_diffrn_ambient_temperature 100(2)
_diffrn_detector_area_resol_mean 512
_diffrn_measured_fraction_theta_full 0.981
_diffrn_measured_fraction_theta_max 0.959
_diffrn_measurement_device_type 'ESRF BM-16'
_diffrn_measurement_method
;
Fullsphere data collection, phi scans
;
_diffrn_radiation_monochromator Si111
_diffrn_radiation_source Synchrotron
_diffrn_radiation_type synchrotron
_diffrn_radiation_wavelength 0.73780
_diffrn_reflns_av_R_equivalents 0.0940
_diffrn_reflns_av_sigmaI/netI 0.1664
_diffrn_reflns_limit_h_max 24
_diffrn_reflns_limit_h_min -24
_diffrn_reflns_limit_k_max 17
_diffrn_reflns_limit_k_min -17
_diffrn_reflns_limit_l_max 64
_diffrn_reflns_limit_l_min -68
_diffrn_reflns_number 103594
_diffrn_reflns_theta_full 27.50
_diffrn_reflns_theta_max 29.60
_diffrn_reflns_theta_min 0.82
_exptl_absorpt_coefficient_mu 2.944
_exptl_absorpt_correction_T_max 0.94
_exptl_absorpt_correction_T_min 0.88
_exptl_absorpt_correction_type empirical
_exptl_absorpt_process_details
;
SADABS Version 2008/1 Bruker-Nonius
Blessing, Acta Cryst. (1995) A51 33-38
;
_exptl_crystal_colour colourless
_exptl_crystal_density_diffrn 1.331
_exptl_crystal_density_method 'not measured'
_exptl_crystal_description Needle
_exptl_crystal_F_000 4840
_exptl_crystal_size_max 0.15
_exptl_crystal_size_mid 0.05
_exptl_crystal_size_min 0.02
_platon_squeeze_details
;
A.L.Spek (2010) PLATON, A Multipurpose Crystallographic Tool,
Utrecht University, Utrecht, The Netherlands.
Squeeze: P. van der Sluis & A.L. Spek (1990).
Acta Cryst. A46, 194-201).

;
_refine_diff_density_max 3.745
_refine_diff_density_min -4.834
_refine_diff_density_rms 0.235
_refine_ls_abs_structure_details 'Flack H D (1983), Acta Cryst. A39, 876-881'
_refine_ls_abs_structure_Flack 0.093(7)
_refine_ls_extinction_method none
_refine_ls_goodness_of_fit_ref 1.090
_refine_ls_hydrogen_treatment noref
_refine_ls_matrix_type full
_refine_ls_number_parameters 2284
_refine_ls_number_reflns 57720
_refine_ls_number_restraints 3287
_refine_ls_restrained_S_all 1.084
_refine_ls_R_factor_all 0.1494
_refine_ls_R_factor_gt 0.1023
_refine_ls_shift/su_max 0.016
_refine_ls_shift/su_mean 0.002
_refine_ls_structure_factor_coef Fsqd
_refine_ls_weighting_details 'calc w=1/[\s^2^(Fo^2^)+(0.1568P)^2^+0.0000P] where P=(Fo^2^+2Fc^2^)/3'
_refine_ls_weighting_scheme calc
_refine_ls_wR_factor_gt 0.2732
_refine_ls_wR_factor_ref 0.2947
_reflns_number_gt 34709
_reflns_number_total 57720
_reflns_threshold_expression >2sigma(I)
_cod_data_source_file c1cc10293a.txt
_cod_data_source_block mr470e2_0m
_cod_depositor_comments
;
The following automatic conversions were performed:

'_symmetry_cell_setting' value 'Monoclinic' changed to 'monoclinic'
according to the built-in table from CIF Core dictionary named
'cif_core.dic' version 2.4.1 from 2010-06-29.

Automatic conversion script
Id: cif_fix_values 1646 2011-03-28 12:23:43Z adriana 
;
_cod_original_sg_symbol_H-M P2(1)
_cod_database_code 7106276

loop_
_symmetry_equiv_pos_as_xyz
'x, y, z'
'-x, y+1/2, -z'

loop_
_atom_site_label
_atom_site_type_symbol
_atom_site_fract_x
_atom_site_fract_y
_atom_site_fract_z
_atom_site_U_iso_or_equiv
_atom_site_adp_type
_atom_site_occupancy
_atom_site_symmetry_multiplicity
_atom_site_calc_flag
_atom_site_refinement_flags
_atom_site_disorder_assembly
_atom_site_disorder_group
C1A C 0.3725(4) 0.7834(5) 0.58355(12) 0.0242(7) Uani 1 1 d U . .
C2A C 0.4368(4) 0.7289(5) 0.58320(13) 0.0279(8) Uani 1 1 d U . .
H2AA H 0.4773 0.7512 0.5936 0.033 Uiso 1 1 calc R . .
C3A C 0.4450(4) 0.6418(5) 0.56804(13) 0.0297(8) Uani 1 1 d U . .
H3AA H 0.4889 0.6044 0.5686 0.036 Uiso 1 1 calc R . .
C4A C 0.3845(4) 0.6139(5) 0.55221(13) 0.0292(7) Uani 1 1 d U . .
C5A C 0.3069(4) 0.5355(5) 0.52616(15) 0.0365(9) Uani 1 1 d U . .
H5AA H 0.2820 0.4763 0.5331 0.044 Uiso 1 1 calc R . .
H5AB H 0.3030 0.5301 0.5074 0.044 Uiso 1 1 calc R . .
C6A C 0.3231(4) 0.6666(5) 0.55229(13) 0.0273(7) Uani 1 1 d U . .
C7A C 0.3087(4) 0.7526(4) 0.56765(12) 0.0239(7) Uani 1 1 d U . .
C8A C 0.2353(4) 0.8065(5) 0.56640(13) 0.0256(7) Uani 1 1 d U . .
C9A C 0.2286(4) 0.8895(5) 0.54933(14) 0.0323(7) Uani 1 1 d U . .
C10A C 0.2467(4) 1.0193(6) 0.52269(16) 0.0423(9) Uani 1 1 d U . .
H10A H 0.2506 1.0210 0.5041 0.051 Uiso 1 1 calc R . .
H10B H 0.2733 1.0778 0.5302 0.051 Uiso 1 1 calc R . .
C11A C 0.1613(4) 0.9462(5) 0.54647(15) 0.0352(7) Uani 1 1 d U . .
C12A C 0.1020(4) 0.9205(6) 0.56051(13) 0.0317(8) Uani 1 1 d U . .
H12A H 0.0591 0.9601 0.5594 0.038 Uiso 1 1 calc R . .
C13A C 0.1072(4) 0.8327(5) 0.57669(13) 0.0285(8) Uani 1 1 d U . .
H13A H 0.0667 0.8116 0.5856 0.034 Uiso 1 1 calc R . .
C14A C 0.1752(4) 0.7768(5) 0.57929(13) 0.0257(7) Uani 1 1 d U . .
C15A C 0.38922(7) 1.00740(11) 0.58527(3) 0.0380(8) Uani 1 1 d GDU . .
C16A C 0.42552(8) 0.99769(12) 0.56247(3) 0.0405(8) Uani 1 1 d GDU . .
H16A H 0.4297 0.9334 0.5548 0.049 Uiso 1 1 calc R . .
C17A C 0.45559(8) 1.08406(14) 0.55118(3) 0.0448(7) Uani 1 1 d GDU . .
C18A C 0.44936(8) 1.18013(12) 0.56270(3) 0.0477(7) Uani 1 1 d GDU . .
C19A C 0.41307(9) 1.18984(11) 0.58550(3) 0.0461(7) Uani 1 1 d GDU . .
C20A C 0.38300(8) 1.10347(12) 0.59679(3) 0.0403(9) Uani 1 1 d GDU . .
H20A H 0.3587 1.1100 0.6120 0.048 Uiso 1 1 calc R . .
C21A C 0.49704(7) 1.06478(11) 0.52477(3) 0.0486(9) Uani 1 1 d DU . .
C22A C 0.55524(12) 0.98135(14) 0.53212(8) 0.0597(15) Uani 1 1 d DU . .
H22A H 0.5824 0.9648 0.5173 0.090 Uiso 1 1 calc R . .
H22B H 0.5308 0.9207 0.5379 0.090 Uiso 1 1 calc R . .
H22C H 0.5888 1.0066 0.5457 0.090 Uiso 1 1 calc R . .
C23A C 0.53958(15) 1.16285(14) 0.51713(8) 0.0560(14) Uani 1 1 d DU . .
H23A H 0.5050 1.2178 0.5134 0.084 Uiso 1 1 calc R . .
H23B H 0.5663 1.1488 0.5021 0.084 Uiso 1 1 calc R . .
H23C H 0.5737 1.1827 0.5312 0.084 Uiso 1 1 calc R . .
C24A C 0.44061(14) 1.0227(3) 0.50403(5) 0.0554(15) Uani 1 1 d DU . .
H24A H 0.4029 1.0735 0.5002 0.083 Uiso 1 1 calc R . .
H24B H 0.4183 0.9612 0.5103 0.083 Uiso 1 1 calc R . .
H24C H 0.4653 1.0072 0.4886 0.083 Uiso 1 1 calc R . .
C25A C 0.3891(4) 1.2789(5) 0.52702(10) 0.0538(17) Uani 1 1 d DU . .
H25A H 0.3934 1.3436 0.5183 0.081 Uiso 1 1 calc R . .
H25B H 0.3424 1.2760 0.5349 0.081 Uiso 1 1 calc R . .
H25C H 0.3919 1.2236 0.5148 0.081 Uiso 1 1 calc R . .
C26A C 0.40497(8) 1.29595(13) 0.59919(3) 0.0521(9) Uani 1 1 d DU . .
C27A C 0.48000(12) 1.3535(3) 0.60254(10) 0.0673(16) Uani 1 1 d DU . .
H27A H 0.4730 1.4179 0.6112 0.101 Uiso 1 1 calc R . .
H27B H 0.4986 1.3661 0.5859 0.101 Uiso 1 1 calc R . .
H27C H 0.5148 1.3121 0.6127 0.101 Uiso 1 1 calc R . .
C28A C 0.35697(16) 1.3723(2) 0.58580(7) 0.0599(14) Uani 1 1 d DU . .
H28A H 0.3560 1.4340 0.5960 0.090 Uiso 1 1 calc R . .
H28B H 0.3077 1.3451 0.5833 0.090 Uiso 1 1 calc R . .
H28C H 0.3757 1.3879 0.5693 0.090 Uiso 1 1 calc R . .
C29A C 0.3798(2) 1.2836(4) 0.62747(4) 0.0601(16) Uani 1 1 d DU . .
H29A H 0.3744 1.3504 0.6351 0.090 Uiso 1 1 calc R . .
H29B H 0.4163 1.2448 0.6376 0.090 Uiso 1 1 calc R . .
H29C H 0.3332 1.2480 0.6271 0.090 Uiso 1 1 calc R . .
C30A C 0.44014(11) 0.8854(3) 0.62933(4) 0.0478(8) Uani 1 1 d DU . .
C31A C 0.51149(10) 0.9199(4) 0.62518(4) 0.0522(9) Uani 1 1 d DU . .
H31A H 0.5234 0.9409 0.6088 0.063 Uiso 1 1 calc R . .
C32A C 0.56482(9) 0.9227(2) 0.64569(3) 0.0595(7) Uani 1 1 d DU . .
C33A C 0.54815(10) 0.8803(3) 0.66934(4) 0.0644(7) Uani 1 1 d DU . .
C34A C 0.47707(9) 0.8491(3) 0.67400(3) 0.0626(7) Uani 1 1 d DU . .
C35A C 0.42332(13) 0.8494(4) 0.65352(4) 0.0531(9) Uani 1 1 d DU . .
H35A H 0.3759 0.8253 0.6561 0.064 Uiso 1 1 calc R . .
C36A C 0.63882(10) 0.98959(14) 0.64195(4) 0.0678(9) Uani 1 1 d DU . .
C37A C 0.6334(3) 1.0284(3) 0.61393(4) 0.0797(17) Uani 1 1 d DU . .
H37A H 0.6281 0.9708 0.6023 0.120 Uiso 1 1 calc R . .
H37B H 0.6776 1.0658 0.6105 0.120 Uiso 1 1 calc R . .
H37C H 0.5912 1.0730 0.6114 0.120 Uiso 1 1 calc R . .
C38A C 0.6399(3) 1.08631(18) 0.65975(6) 0.0772(15) Uani 1 1 d DU . .
H38A H 0.6435 1.0650 0.6775 0.116 Uiso 1 1 calc R . .
H38B H 0.5952 1.1250 0.6564 0.116 Uiso 1 1 calc R . .
H38C H 0.6818 1.1285 0.6563 0.116 Uiso 1 1 calc R . .
C39A C 0.70651(13) 0.9187(2) 0.64652(11) 0.0799(17) Uani 1 1 d DU . .
H39A H 0.7073 0.8911 0.6637 0.120 Uiso 1 1 calc R . .
H39B H 0.7510 0.9574 0.6444 0.120 Uiso 1 1 calc R . .
H39C H 0.7035 0.8632 0.6342 0.120 Uiso 1 1 calc R . .
C40A C 0.6377(3) 0.7652(5) 0.69126(16) 0.0755(19) Uani 1 1 d DU . .
H40A H 0.6727 0.7650 0.7060 0.113 Uiso 1 1 calc R . .
H40B H 0.6630 0.7502 0.6759 0.113 Uiso 1 1 calc R . .
H40C H 0.6005 0.7138 0.6936 0.113 Uiso 1 1 calc R . .
C41A C 0.44999(10) 0.83405(15) 0.70180(3) 0.0748(9) Uani 1 1 d DU . .
C42A C 0.49070(19) 0.7465(2) 0.71699(7) 0.0897(15) Uani 1 1 d DU . .
H42A H 0.4709 0.7399 0.7337 0.135 Uiso 1 1 calc R . .
H42B H 0.5426 0.7621 0.7190 0.135 Uiso 1 1 calc R . .
H42C H 0.4839 0.6829 0.7077 0.135 Uiso 1 1 calc R . .
C43A C 0.37196(11) 0.8037(4) 0.70290(10) 0.0906(18) Uani 1 1 d DU . .
H43A H 0.3618 0.7876 0.7204 0.136 Uiso 1 1 calc R . .
H43B H 0.3624 0.7443 0.6922 0.136 Uiso 1 1 calc R . .
H43C H 0.3407 0.8594 0.6968 0.136 Uiso 1 1 calc R . .
C44A C 0.4632(3) 0.93214(18) 0.71903(6) 0.0918(17) Uani 1 1 d DU . .
H44A H 0.4459 0.9196 0.7359 0.138 Uiso 1 1 calc R . .
H44B H 0.4368 0.9893 0.7112 0.138 Uiso 1 1 calc R . .
H44C H 0.5152 0.9477 0.7205 0.138 Uiso 1 1 calc R . .
C45A C 0.1035(4) 0.6834(8) 0.62334(16) 0.0506(8) Uani 1 1 d U . .
C46A C 0.1196(5) 0.7120(8) 0.64716(17) 0.0558(9) Uani 1 1 d U . .
H46A H 0.1694 0.7172 0.6526 0.067 Uiso 1 1 calc R . .
C47A C 0.0663(4) 0.7357(7) 0.66531(6) 0.0643(7) Uani 1 1 d DU . .
C48A C 0.0012(5) 0.7021(10) 0.65847(19) 0.0671(7) Uani 1 1 d U . .
C49A C -0.02361(17) 0.6361(5) 0.63431(17) 0.0663(7) Uani 1 1 d DU . .
C50A C 0.0351(4) 0.6333(9) 0.61656(18) 0.0574(9) Uani 1 1 d U . .
H50A H 0.0282 0.5990 0.6008 0.069 Uiso 1 1 calc R . .
C51A C 0.0926(5) 0.7642(8) 0.69328(8) 0.0706(9) Uani 1 1 d DU . .
C52A C 0.1747(6) 0.7973(9) 0.69559(19) 0.0697(18) Uani 1 1 d U . .
H52A H 0.2050 0.7424 0.6897 0.105 Uiso 1 1 calc R . .
H52B H 0.1889 0.8128 0.7133 0.105 Uiso 1 1 calc R . .
H52C H 0.1813 0.8574 0.6851 0.105 Uiso 1 1 calc R . .
C53A C 0.0468(6) 0.8677(10) 0.7015(2) 0.0779(15) Uani 1 1 d U . .
H53A H -0.0052 0.8528 0.7009 0.117 Uiso 1 1 calc R . .
H53B H 0.0559 0.9226 0.6896 0.117 Uiso 1 1 calc R . .
H53C H 0.0632 0.8882 0.7187 0.117 Uiso 1 1 calc R . .
C54A C 0.0714(6) 0.6822(10) 0.7109(2) 0.0760(15) Uani 1 1 d U . .
H54A H 0.0191 0.6699 0.7085 0.114 Uiso 1 1 calc R . .
H54B H 0.0835 0.7027 0.7284 0.114 Uiso 1 1 calc R . .
H54C H 0.0978 0.6203 0.7072 0.114 Uiso 1 1 calc R . .
C55A C -0.1049(3) 0.8048(3) 0.66525(15) 0.0797(19) Uani 1 1 d DU . .
H55A H -0.1463 0.8155 0.6757 0.120 Uiso 1 1 calc R . .
H55B H -0.1223 0.7926 0.6477 0.120 Uiso 1 1 calc R . .
H55C H -0.0738 0.8648 0.6660 0.120 Uiso 1 1 calc R . .
C56A C -0.09444(14) 0.5850(4) 0.62880(5) 0.0770(10) Uani 1 1 d DU . .
C57A C -0.1519(3) 0.5877(8) 0.60548(5) 0.0994(17) Uani 1 1 d DU . .
H57A H -0.1862 0.5319 0.6069 0.149 Uiso 1 1 calc RD . .
H57B H -0.1269 0.5809 0.5897 0.149 Uiso 1 1 calc RD . .
H57C H -0.1781 0.6519 0.6054 0.149 Uiso 1 1 calc RD . .
C58A C -0.1414(3) 0.5425(6) 0.65043(6) 0.0897(17) Uani 1 1 d DU . .
H58A H -0.1809 0.5009 0.6429 0.135 Uiso 1 1 calc RD . .
H58B H -0.1618 0.5988 0.6597 0.135 Uiso 1 1 calc RD . .
H58C H -0.1107 0.5014 0.6621 0.135 Uiso 1 1 calc RD . .
C59A C -0.0573(7) 0.4558(12) 0.6190(3) 0.122(3) Uani 1 1 d U . .
H59A H -0.0979 0.4094 0.6152 0.183 Uiso 1 1 calc R . .
H59B H -0.0257 0.4283 0.6329 0.183 Uiso 1 1 calc R . .
H59C H -0.0296 0.4639 0.6039 0.183 Uiso 1 1 calc R . .
C60A C 0.1459(2) 0.55739(15) 0.58020(4) 0.0452(8) Uani 1 1 d DU . .
C61A C 0.1128(2) 0.57466(16) 0.55565(4) 0.0519(9) Uani 1 1 d DU . .
H61A H 0.1035 0.6415 0.5499 0.062 Uiso 1 1 calc R . .
C62A C 0.09369(16) 0.49102(13) 0.53970(3) 0.0616(7) Uani 1 1 d DU . .
C63A C 0.0999(3) 0.39214(14) 0.54990(3) 0.0572(7) Uani 1 1 d DU . .
C64A C 0.1219(2) 0.37567(11) 0.57562(3) 0.0556(7) Uani 1 1 d DU . .
C65A C 0.1511(3) 0.45817(13) 0.59012(5) 0.0469(9) Uani 1 1 d DU . .
H65A H 0.1740 0.4467 0.6064 0.056 Uiso 1 1 calc R . .
C66A C 0.04517(10) 0.51835(14) 0.51331(3) 0.0761(9) Uani 1 1 d DU . .
C67A C 0.09919(15) 0.5712(3) 0.49580(6) 0.0925(15) Uani 1 1 d DU . .
H67A H 0.0743 0.5859 0.4793 0.139 Uiso 1 1 calc R . .
H67B H 0.1405 0.5266 0.4934 0.139 Uiso 1 1 calc R . .
H67C H 0.1165 0.6344 0.5037 0.139 Uiso 1 1 calc R . .
C68A C 0.01743(14) 0.41866(17) 0.49924(7) 0.0913(17) Uani 1 1 d DU . .
H68A H -0.0184 0.3851 0.5093 0.137 Uiso 1 1 calc RD . .
H68B H 0.0585 0.3732 0.4972 0.137 Uiso 1 1 calc RD . .
H68C H -0.0050 0.4361 0.4825 0.137 Uiso 1 1 calc RD . .
C69A C -0.01701(14) 0.5926(2) 0.52016(9) 0.0869(16) Uani 1 1 d DU . .
H69A H -0.0474 0.5604 0.5324 0.130 Uiso 1 1 calc R . .
H69B H -0.0468 0.6095 0.5048 0.130 Uiso 1 1 calc R . .
H69C H 0.0043 0.6544 0.5275 0.130 Uiso 1 1 calc R . .
C70A C 0.15313(17) 0.2807(4) 0.51789(10) 0.0534(16) Uani 1 1 d DU . .
H70A H 0.1440 0.2187 0.5081 0.080 Uiso 1 1 calc RD . .
H70B H 0.1976 0.2729 0.5288 0.080 Uiso 1 1 calc RD . .
H70C H 0.1587 0.3373 0.5063 0.080 Uiso 1 1 calc RD . .
C71A C 0.12042(11) 0.26746(13) 0.58863(4) 0.0632(9) Uani 1 1 d DU . .
C72A C 0.1411(3) 0.2714(4) 0.61803(4) 0.0726(17) Uani 1 1 d DU . .
H72A H 0.1368 0.2037 0.6253 0.109 Uiso 1 1 calc R . .
H72B H 0.1082 0.3176 0.6262 0.109 Uiso 1 1 calc R . .
H72C H 0.1912 0.2953 0.6209 0.109 Uiso 1 1 calc R . .
C73A C 0.17326(15) 0.1916(2) 0.57958(8) 0.0679(14) Uani 1 1 d DU . .
H73A H 0.1689 0.1286 0.5891 0.102 Uiso 1 1 calc R . .
H73B H 0.2227 0.2180 0.5823 0.102 Uiso 1 1 calc R . .
H73C H 0.1627 0.1787 0.5615 0.102 Uiso 1 1 calc R . .
C74A C 0.04120(12) 0.2184(3) 0.58642(11) 0.0772(17) Uani 1 1 d DU . .
H74A H 0.0418 0.1543 0.5957 0.116 Uiso 1 1 calc R . .
H74B H 0.0267 0.2062 0.5685 0.116 Uiso 1 1 calc R . .
H74C H 0.0065 0.2646 0.5937 0.116 Uiso 1 1 calc R . .
C75A C 0.09729(9) 0.9923(2) 0.63447(5) 0.0460(9) Uani 1 1 d GDU . .
C76A C 0.02394(9) 1.0349(3) 0.63755(5) 0.0525(7) Uani 1 1 d GDU . .
C77A C 0.01649(11) 1.1040(3) 0.65867(6) 0.0586(8) Uani 1 1 d GDU . .
C78A C -0.04591(13) 1.1543(3) 0.66315(8) 0.0603(9) Uani 1 1 d GDU . .
H78A H -0.0502 1.2004 0.6767 0.072 Uiso 1 1 calc R . .
C79A C -0.10427(11) 1.1299(2) 0.64515(5) 0.0611(8) Uani 1 1 d DU . .
C80A C -0.10064(12) 1.0578(2) 0.62431(6) 0.0572(9) Uani 1 1 d DU . .
H80A H -0.1413 1.0466 0.6128 0.069 Uiso 1 1 calc R . .
C81A C -0.03700(10) 1.0071(2) 0.62194(5) 0.0542(8) Uani 1 1 d DU . .
C82A C 0.0838(4) 1.2069(3) 0.69152(8) 0.0796(19) Uani 1 1 d DU . .
H83A H 0.1335 1.2151 0.6989 0.119 Uiso 1 1 calc R . .
H83B H 0.0522 1.1847 0.7047 0.119 Uiso 1 1 calc R . .
H83C H 0.0663 1.2714 0.6845 0.119 Uiso 1 1 calc R . .
C83A C -0.1820(3) 1.2489(3) 0.66741(8) 0.0693(18) Uani 1 1 d DU . .
H84A H -0.2324 1.2725 0.6666 0.104 Uiso 1 1 calc R . .
H84B H -0.1497 1.3062 0.6649 0.104 Uiso 1 1 calc R . .
H84C H -0.1700 1.2184 0.6840 0.104 Uiso 1 1 calc R . .
C84A C -0.0862(2) 0.9139(5) 0.58503(9) 0.0651(18) Uani 1 1 d DU . .
H86A H -0.0699 0.8663 0.5724 0.098 Uiso 1 1 calc R . .
H86B H -0.1055 0.9747 0.5765 0.098 Uiso 1 1 calc R . .
H86C H -0.1242 0.8824 0.5945 0.098 Uiso 1 1 calc R . .
O9A O 0.08312(16) 1.1308(3) 0.67120(7) 0.0678(10) Uani 1 1 d DU . .
O10A O -0.17312(15) 1.1736(3) 0.64746(8) 0.0669(10) Uani 1 1 d DU . .
O11A O -0.02357(18) 0.9418(3) 0.60288(6) 0.0580(10) Uani 1 1 d DU . .
C85A C 0.43826(12) 0.5716(4) 0.64787(10) 0.0574(9) Uani 1 1 d DU . .
C86A C 0.50805(10) 0.5273(2) 0.65789(5) 0.0672(7) Uani 1 1 d DU . .
C87A C 0.50633(10) 0.4630(2) 0.68010(5) 0.0765(8) Uani 1 1 d DU . .
C88A C 0.56548(10) 0.4144(3) 0.69094(7) 0.0815(9) Uani 1 1 d DU . .
H90A H 0.5634 0.3668 0.7043 0.098 Uiso 1 1 calc R . .
C89A C 0.63109(12) 0.4437(2) 0.67980(5) 0.0844(8) Uani 1 1 d DU . .
C90A C 0.63671(13) 0.5116(2) 0.65821(6) 0.0781(9) Uani 1 1 d DU . .
H92A H 0.6823 0.5258 0.6516 0.094 Uiso 1 1 calc R . .
C91A C 0.57442(10) 0.5538(3) 0.64783(6) 0.0704(8) Uani 1 1 d DU . .
C92A C 0.4287(4) 0.3591(4) 0.70624(11) 0.101(2) Uani 1 1 d DU . .
H95A H 0.3775 0.3516 0.7098 0.151 Uiso 1 1 calc R . .
H95B H 0.4571 0.3748 0.7220 0.151 Uiso 1 1 calc R . .
H95C H 0.4464 0.2961 0.6991 0.151 Uiso 1 1 calc R . .
C93A C 0.6995(4) 0.3671(6) 0.71639(8) 0.104(2) Uani 1 1 d DU . .
H96A H 0.7493 0.3479 0.7218 0.156 Uiso 1 1 calc R . .
H96B H 0.6677 0.3082 0.7172 0.156 Uiso 1 1 calc R . .
H96C H 0.6828 0.4201 0.7276 0.156 Uiso 1 1 calc R . .
C94A C 0.6348(2) 0.6417(6) 0.61416(11) 0.0813(19) Uani 1 1 d DU . .
H98A H 0.6219 0.6842 0.5994 0.122 Uiso 1 1 calc R . .
H98B H 0.6610 0.5819 0.6087 0.122 Uiso 1 1 calc R . .
H98C H 0.6657 0.6800 0.6264 0.122 Uiso 1 1 calc R . .
O12A O 0.43639(17) 0.4419(4) 0.68790(10) 0.0837(11) Uani 1 1 d DU . .
O13A O 0.69760(18) 0.4051(5) 0.69020(8) 0.0939(11) Uani 1 1 d DU . .
O14A O 0.5674(2) 0.6097(4) 0.62619(7) 0.0694(11) Uani 1 1 d DU . .
N1A N 0.3830(3) 0.5928(6) 0.63896(14) 0.0511(12) Uani 1 1 d U . .
N2A N 0.1498(3) 0.9620(5) 0.63138(12) 0.0392(11) Uani 1 1 d U . .
O1A O 0.3771(3) 0.5329(4) 0.53413(10) 0.0350(8) Uani 1 1 d U . .
O2A O 0.2696(3) 0.6273(4) 0.53366(9) 0.0314(7) Uani 1 1 d U . .
O3A O 0.2757(3) 0.9278(4) 0.53288(10) 0.0389(8) Uani 1 1 d U . .
O4A O 0.1705(3) 1.0223(4) 0.52890(10) 0.0406(8) Uani 1 1 d U . .
O5A O 0.4493(3) 1.2689(4) 0.54696(10) 0.0470(9) Uani 1 1 d U . .
O6A O 0.6031(3) 0.8657(6) 0.68877(13) 0.0707(10) Uani 1 1 d U . .
O7A O -0.0626(3) 0.7163(3) 0.67493(12) 0.0723(10) Uani 1 1 d DU . .
O8A O 0.0914(3) 0.3006(4) 0.53376(12) 0.0559(10) Uani 1 1 d U . .
P1A P 0.36671(9) 0.89337(12) 0.60455(3) 0.0221(4) Uani 1 1 d U . .
P2A P 0.17642(8) 0.66529(12) 0.60025(3) 0.0217(4) Uani 1 1 d U . .
Au1A Au 0.286112(12) 0.63570(2) 0.620524(5) 0.02318(5) Uani 1 1 d U . .
Au2A Au 0.254845(13) 0.92046(2) 0.619785(5) 0.02541(6) Uani 1 1 d U . .
C1B C 0.3258(6) 0.9404(10) 0.9218(2) 0.0754(8) Uani 1 1 d U . .
C2B C 0.3838(6) 0.9901(10) 0.9263(2) 0.0768(9) Uani 1 1 d U . .
H2BA H 0.4265 0.9668 0.9190 0.092 Uiso 1 1 calc R . .
C3B C 0.3894(6) 1.0826(10) 0.9423(2) 0.0789(9) Uani 1 1 d U . .
H3BA H 0.4306 1.1256 0.9436 0.095 Uiso 1 1 calc R . .
C4B C 0.3326(6) 1.0967(10) 0.9541(2) 0.0793(8) Uani 1 1 d U . .
C5B C 0.2526(6) 1.1863(10) 0.9758(2) 0.0832(9) Uani 1 1 d U . .
H5BA H 0.2297 1.2452 0.9670 0.100 Uiso 1 1 calc R . .
H5BB H 0.2471 1.1937 0.9943 0.100 Uiso 1 1 calc R . .
C6B C 0.2729(6) 1.0455(10) 0.9511(2) 0.0787(7) Uani 1 1 d U . .
C7B C 0.2582(6) 0.9694(11) 0.9349(2) 0.0755(7) Uani 1 1 d U . .
C8B C 0.1847(6) 0.9124(10) 0.9321(2) 0.0746(7) Uani 1 1 d U . .
C9B C 0.1777(6) 0.8306(10) 0.9474(2) 0.0754(7) Uani 1 1 d U . .
C10B C 0.1951(6) 0.6864(10) 0.9721(2) 0.0762(9) Uani 1 1 d U . .
H10C H 0.2025 0.6724 0.9905 0.091 Uiso 1 1 calc R . .
H10D H 0.2211 0.6348 0.9625 0.091 Uiso 1 1 calc R . .
C11B C 0.1072(6) 0.7655(10) 0.9468(2) 0.0767(8) Uani 1 1 d U . .
C12B C 0.0492(6) 0.7984(10) 0.9301(2) 0.0761(9) Uani 1 1 d U . .
H12B H 0.0040 0.7642 0.9290 0.091 Uiso 1 1 calc R . .
C13B C 0.0617(6) 0.8865(10) 0.9147(2) 0.0757(9) Uani 1 1 d U . .
H13B H 0.0237 0.9109 0.9034 0.091 Uiso 1 1 calc R . .
C14B C 0.1233(6) 0.9323(10) 0.9159(2) 0.0756(8) Uani 1 1 d U . .
C15B C 0.3537(3) 0.71662(15) 0.92156(4) 0.0959(8) Uani 1 1 d DU . .
C16B C 0.3790(2) 0.73460(17) 0.94706(4) 0.0976(9) Uani 1 1 d DU . .
H16B H 0.3768 0.8004 0.9541 0.117 Uiso 1 1 calc R . .
C17B C 0.40781(18) 0.65291(13) 0.96194(3) 0.1000(7) Uani 1 1 d DU . .
C18B C 0.3987(3) 0.55315(13) 0.95265(3) 0.1007(8) Uani 1 1 d DU . .
C19B C 0.3706(2) 0.53334(12) 0.92768(3) 0.1022(7) Uani 1 1 d DU . .
C20B C 0.3503(4) 0.61711(14) 0.91190(5) 0.0985(9) Uani 1 1 d DU . .
H20B H 0.3342 0.6060 0.8947 0.118 Uiso 1 1 calc R . .
C21B C 0.44397(10) 0.68186(14) 0.99031(3) 0.1036(9) Uani 1 1 d DU . .
C22B C 0.48667(18) 0.78254(18) 0.98639(10) 0.1031(17) Uani 1 1 d DU . .
H22D H 0.4539 0.8329 0.9784 0.155 Uiso 1 1 calc R . .
H22E H 0.5268 0.7697 0.9755 0.155 Uiso 1 1 calc R . .
H22F H 0.5060 0.8078 1.0028 0.155 Uiso 1 1 calc R . .
C23B C 0.50132(16) 0.5995(2) 1.00007(9) 0.1134(17) Uani 1 1 d DU . .
H23D H 0.4760 0.5366 1.0038 0.170 Uiso 1 1 calc R . .
H23E H 0.5277 0.6239 1.0155 0.170 Uiso 1 1 calc R . .
H23F H 0.5356 0.5870 0.9870 0.170 Uiso 1 1 calc R . .
C24B C 0.38035(14) 0.7007(4) 1.00823(6) 0.1123(18) Uani 1 1 d DU . .
H24D H 0.3524 0.6384 1.0098 0.169 Uiso 1 1 calc R . .
H24E H 0.3485 0.7539 1.0010 0.169 Uiso 1 1 calc R . .
H24F H 0.4004 0.7216 1.0250 0.169 Uiso 1 1 calc R . .
C25B C 0.34418(19) 0.4410(5) 0.98401(9) 0.105(2) Uani 1 1 d DU . .
H25D H 0.3553 0.3810 0.9943 0.158 Uiso 1 1 calc R . .
H25E H 0.3011 0.4282 0.9727 0.158 Uiso 1 1 calc R . .
H25F H 0.3350 0.4983 0.9951 0.158 Uiso 1 1 calc R . .
C26B C 0.38585(11) 0.42923(13) 0.91380(4) 0.1093(9) Uani 1 1 d DU . .
C27B C 0.33595(16) 0.3402(2) 0.92223(9) 0.1161(15) Uani 1 1 d DU . .
H27D H 0.3300 0.2907 0.9085 0.174 Uiso 1 1 calc R . .
H27E H 0.2883 0.3670 0.9261 0.174 Uiso 1 1 calc R . .
H27F H 0.3585 0.3077 0.9374 0.174 Uiso 1 1 calc R . .
C28B C 0.3713(3) 0.4304(4) 0.88560(4) 0.117(2) Uani 1 1 d DU . .
H28D H 0.3631 0.3613 0.8795 0.175 Uiso 1 1 calc R . .
H28E H 0.4132 0.4592 0.8776 0.175 Uiso 1 1 calc R . .
H28F H 0.3282 0.4714 0.8813 0.175 Uiso 1 1 calc R . .
C29B C 0.46683(12) 0.3900(4) 0.91997(11) 0.1182(19) Uani 1 1 d DU . .
H29D H 0.4719 0.3218 0.9131 0.177 Uiso 1 1 calc R . .
H29E H 0.4772 0.3888 0.9384 0.177 Uiso 1 1 calc R . .
H29F H 0.5010 0.4354 0.9122 0.177 Uiso 1 1 calc R . .
C30B C 0.39831(11) 0.8339(4) 0.87738(5) 0.1202(8) Uani 1 1 d DU . .
C31B C 0.37782(12) 0.8719(4) 0.85284(4) 0.1229(9) Uani 1 1 d DU . .
H31B H 0.3281 0.8818 0.8478 0.148 Uiso 1 1 calc R . .
C32B C 0.43241(9) 0.8948(3) 0.83579(3) 0.1265(7) Uani 1 1 d DU . .
C33B C 0.50470(9) 0.8636(2) 0.84230(4) 0.1292(8) Uani 1 1 d DU . .
C34B C 0.52516(8) 0.8189(2) 0.86589(4) 0.1297(7) Uani 1 1 d DU . .
C35B C 0.47053(10) 0.8021(4) 0.88331(5) 0.1248(9) Uani 1 1 d DU . .
H35B H 0.4826 0.7694 0.8990 0.150 Uiso 1 1 calc R . .
C36B C 0.40364(10) 0.92239(14) 0.80642(3) 0.1312(9) Uani 1 1 d DU . .
C37B C 0.32109(11) 0.9484(4) 0.80751(11) 0.133(2) Uani 1 1 d DU . .
H37D H 0.2959 0.8918 0.8151 0.200 Uiso 1 1 calc R . .
H37E H 0.3001 0.9605 0.7903 0.200 Uiso 1 1 calc R . .
H37F H 0.3156 1.0091 0.8178 0.200 Uiso 1 1 calc R . .
C38B C 0.4429(2) 1.0208(2) 0.79694(9) 0.1397(16) Uani 1 1 d DU . .
H38D H 0.4949 1.0074 0.7960 0.210 Uiso 1 1 calc R . .
H38E H 0.4360 1.0762 0.8088 0.210 Uiso 1 1 calc R . .
H38F H 0.4222 1.0395 0.7801 0.210 Uiso 1 1 calc R . .
C39B C 0.4141(3) 0.82645(19) 0.78953(7) 0.1389(17) Uani 1 1 d DU . .
H39D H 0.4654 0.8073 0.7904 0.208 Uiso 1 1 calc R . .
H39E H 0.3981 0.8416 0.7719 0.208 Uiso 1 1 calc R . .
H39F H 0.3852 0.7706 0.7957 0.208 Uiso 1 1 calc R . .
C40B C 0.5945(2) 0.99574(18) 0.83249(10) 0.1319(11) Uani 1 1 d DU . .
H40D H 0.6319 1.0101 0.8206 0.198 Uiso 1 1 calc RD . .
H40E H 0.6163 0.9969 0.8499 0.198 Uiso 1 1 calc RD . .
H40F H 0.5563 1.0470 0.8307 0.198 Uiso 1 1 calc RD . .
C41B C 0.60209(10) 0.76632(15) 0.87125(4) 0.1350(9) Uani 1 1 d DU . .
C42B C 0.6329(2) 0.7203(3) 0.84650(5) 0.1391(17) Uani 1 1 d DU . .
H42D H 0.6816 0.6930 0.8505 0.209 Uiso 1 1 calc R . .
H42E H 0.6355 0.7733 0.8336 0.209 Uiso 1 1 calc R . .
H42F H 0.6008 0.6662 0.8400 0.209 Uiso 1 1 calc R . .
C43B C 0.6034(3) 0.67735(19) 0.88873(6) 0.1472(17) Uani 1 1 d DU . .
H43D H 0.6536 0.6548 0.8921 0.221 Uiso 1 1 calc R . .
H43E H 0.5747 0.6224 0.8808 0.221 Uiso 1 1 calc R . .
H43F H 0.5829 0.6966 0.9047 0.221 Uiso 1 1 calc R . .
C44B C 0.66306(14) 0.84391(19) 0.88166(8) 0.1443(18) Uani 1 1 d DU . .
H44D H 0.7082 0.8073 0.8859 0.216 Uiso 1 1 calc RD . .
H44E H 0.6469 0.8777 0.8968 0.216 Uiso 1 1 calc RD . .
H44F H 0.6714 0.8943 0.8686 0.216 Uiso 1 1 calc RD . .
C45B C 0.06211(11) 1.0405(4) 0.86694(4) 0.1082(9) Uani 1 1 d DU . .
C46B C 0.07859(13) 1.0088(5) 0.84223(4) 0.1108(9) Uani 1 1 d DU . .
H46B H 0.1273 0.9958 0.8384 0.133 Uiso 1 1 calc R . .
C47B C 0.02109(10) 0.9969(3) 0.82338(3) 0.1161(7) Uani 1 1 d DU . .
C48B C -0.04847(11) 1.0365(3) 0.82791(4) 0.1173(8) Uani 1 1 d DU . .
C49B C -0.06616(9) 1.0680(2) 0.85240(4) 0.1179(7) Uani 1 1 d DU . .
C50B C -0.00836(11) 1.0757(5) 0.87141(5) 0.1119(9) Uani 1 1 d DU . .
H50B H -0.0173 1.1050 0.8873 0.134 Uiso 1 1 calc R . .
C51B C 0.04309(11) 0.95864(14) 0.79511(4) 0.1213(9) Uani 1 1 d DU . .
C52B C 0.12539(11) 0.9297(4) 0.79791(11) 0.1259(19) Uani 1 1 d DU . .
H52D H 0.1529 0.9850 0.8062 0.189 Uiso 1 1 calc R . .
H52E H 0.1434 0.9175 0.7811 0.189 Uiso 1 1 calc R . .
H52F H 0.1314 0.8684 0.8082 0.189 Uiso 1 1 calc R . .
C53B C -0.0006(2) 0.85909(19) 0.78728(10) 0.1272(17) Uani 1 1 d DU . .
H53D H -0.0518 0.8758 0.7836 0.191 Uiso 1 1 calc R . .
H53E H 0.0038 0.8104 0.8012 0.191 Uiso 1 1 calc R . .
H53F H 0.0194 0.8297 0.7722 0.191 Uiso 1 1 calc R . .
C54B C 0.0310(3) 1.0492(2) 0.77614(6) 0.1342(18) Uani 1 1 d DU . .
H54D H -0.0199 1.0702 0.7757 0.201 Uiso 1 1 calc R . .
H54E H 0.0434 1.0280 0.7592 0.201 Uiso 1 1 calc R . .
H54F H 0.0621 1.1059 0.7818 0.201 Uiso 1 1 calc R . .
C55B C -0.1502(2) 0.9240(2) 0.81312(7) 0.125(2) Uani 1 1 d DU . .
H55D H -0.1899 0.9241 0.8000 0.188 Uiso 1 1 calc RD . .
H55E H -0.1700 0.9323 0.8298 0.188 Uiso 1 1 calc RD . .
H55F H -0.1240 0.8598 0.8126 0.188 Uiso 1 1 calc RD . .
C56B C -0.13731(10) 1.13288(15) 0.85658(4) 0.1237(9) Uani 1 1 d DU . .
C57B C -0.20969(12) 1.07836(18) 0.84702(6) 0.1319(17) Uani 1 1 d DU . .
H57D H -0.2513 1.1203 0.8509 0.198 Uiso 1 1 calc RD . .
H57E H -0.2131 1.0130 0.8555 0.198 Uiso 1 1 calc RD . .
H57F H -0.2097 1.0678 0.8287 0.198 Uiso 1 1 calc RD . .
C58B C -0.1509(3) 1.1556(4) 0.88369(4) 0.127(2) Uani 1 1 d DU . .
H58D H -0.2000 1.1831 0.8847 0.191 Uiso 1 1 calc R . .
H58E H -0.1154 1.2052 0.8904 0.191 Uiso 1 1 calc R . .
H58F H -0.1463 1.0935 0.8937 0.191 Uiso 1 1 calc R . .
C59B C -0.1368(3) 1.23724(18) 0.84148(7) 0.1305(18) Uani 1 1 d DU . .
H59D H -0.1835 1.2713 0.8427 0.196 Uiso 1 1 calc R . .
H59E H -0.1286 1.2241 0.8236 0.196 Uiso 1 1 calc R . .
H59F H -0.0978 1.2803 0.8488 0.196 Uiso 1 1 calc R . .
C60B C 0.1069(2) 1.16566(16) 0.91269(5) 0.0846(8) Uani 1 1 d DU . .
C61B C 0.06940(19) 1.15289(17) 0.93521(5) 0.0863(9) Uani 1 1 d DU . .
H61B H 0.0595 1.0871 0.9412 0.104 Uiso 1 1 calc R . .
C62B C 0.04681(14) 1.23917(13) 0.94868(4) 0.0877(7) Uani 1 1 d DU . .
C63B C 0.05968(19) 1.33609(15) 0.93852(4) 0.0891(7) Uani 1 1 d DU . .
C64B C 0.09305(19) 1.34977(12) 0.91537(4) 0.0900(7) Uani 1 1 d DU . .
C65B C 0.1131(3) 1.26255(14) 0.90170(6) 0.0868(9) Uani 1 1 d DU . .
H65B H 0.1305 1.2693 0.8852 0.104 Uiso 1 1 calc R . .
C66B C -0.00619(11) 1.21919(14) 0.97225(4) 0.0907(9) Uani 1 1 d DU . .
C67B C 0.04394(18) 1.1755(3) 0.99459(6) 0.0927(16) Uani 1 1 d DU . .
H67D H 0.0835 1.2230 0.9988 0.139 Uiso 1 1 calc R . .
H67E H 0.0642 1.1108 0.9895 0.139 Uiso 1 1 calc R . .
H67F H 0.0155 1.1653 1.0094 0.139 Uiso 1 1 calc R . .
C68B C -0.06445(16) 1.1348(2) 0.96464(10) 0.0953(17) Uani 1 1 d DU . .
H68D H -0.0953 1.1578 0.9501 0.143 Uiso 1 1 calc R . .
H68E H -0.0945 1.1218 0.9790 0.143 Uiso 1 1 calc R . .
H68F H -0.0395 1.0725 0.9602 0.143 Uiso 1 1 calc R . .
C69B C -0.0392(2) 1.32301(19) 0.98017(9) 0.0928(17) Uani 1 1 d DU . .
H69D H -0.0690 1.3509 0.9659 0.139 Uiso 1 1 calc R . .
H69E H 0.0002 1.3701 0.9850 0.139 Uiso 1 1 calc R . .
H69F H -0.0693 1.3128 0.9946 0.139 Uiso 1 1 calc R . .
C70B C 0.1121(5) 1.4404(6) 0.97395(12) 0.088(2) Uani 1 1 d DU . .
H70D H 0.1055 1.5032 0.9833 0.132 Uiso 1 1 calc R . .
H70E H 0.1599 1.4408 0.9668 0.132 Uiso 1 1 calc R . .
H70F H 0.1088 1.3828 0.9855 0.132 Uiso 1 1 calc R . .
C71B C 0.08870(11) 1.45517(14) 0.90084(4) 0.0954(9) Uani 1 1 d DU . .
C72B C 0.1083(3) 1.4473(4) 0.87227(4) 0.1062(19) Uani 1 1 d DU . .
H72D H 0.1079 1.5148 0.8647 0.159 Uiso 1 1 calc R . .
H72E H 0.0724 1.4047 0.8630 0.159 Uiso 1 1 calc R . .
H72F H 0.1566 1.4175 0.8714 0.159 Uiso 1 1 calc R . .
C73B C 0.01484(12) 1.5026(3) 0.89883(11) 0.1038(18) Uani 1 1 d DU . .
H73D H 0.0174 1.5677 0.8901 0.156 Uiso 1 1 calc R . .
H73E H -0.0021 1.5132 0.9159 0.156 Uiso 1 1 calc R . .
H73F H -0.0190 1.4581 0.8892 0.156 Uiso 1 1 calc R . .
C74B C 0.14464(17) 1.5355(2) 0.91332(9) 0.0964(16) Uani 1 1 d DU . .
H74D H 0.1436 1.5970 0.9030 0.145 Uiso 1 1 calc R . .
H74E H 0.1937 1.5069 0.9141 0.145 Uiso 1 1 calc R . .
H74F H 0.1309 1.5518 0.9305 0.145 Uiso 1 1 calc R . .
C75B C 0.06068(13) 0.7201(4) 0.85319(11) 0.0893(9) Uani 1 1 d DU . .
C76B C -0.00810(10) 0.6777(2) 0.84172(6) 0.0931(8) Uani 1 1 d DU . .
C77B C -0.00235(12) 0.6029(2) 0.82177(6) 0.0955(8) Uani 1 1 d DU . .
C78B C -0.06102(12) 0.5625(3) 0.80842(7) 0.0967(9) Uani 1 1 d DU . .
H78B H -0.0581 0.5244 0.7933 0.116 Uiso 1 1 calc R . .
C79B C -0.12746(14) 0.5844(3) 0.81996(6) 0.0968(8) Uani 1 1 d DU . .
C80B C -0.13543(14) 0.6508(3) 0.84171(7) 0.0962(9) Uani 1 1 d DU . .
H80B H -0.1805 0.6570 0.8493 0.115 Uiso 1 1 calc R . .
C81B C -0.07588(11) 0.7036(3) 0.85070(7) 0.0957(8) Uani 1 1 d DU . .
C82B C 0.0814(4) 0.5405(9) 0.79028(14) 0.104(2) Uani 1 1 d DU . .
H83D H 0.1313 0.5472 0.7851 0.156 Uiso 1 1 calc R . .
H83E H 0.0475 0.5607 0.7762 0.156 Uiso 1 1 calc R . .
H83F H 0.0723 0.4702 0.7948 0.156 Uiso 1 1 calc R . .
C83B C -0.1942(4) 0.4811(7) 0.78742(14) 0.100(2) Uani 1 1 d DU . .
H84D H -0.2436 0.4547 0.7846 0.150 Uiso 1 1 calc R . .
H84E H -0.1602 0.4247 0.7899 0.150 Uiso 1 1 calc R . .
H84F H -0.1815 0.5206 0.7727 0.150 Uiso 1 1 calc R . .
C84B C -0.1314(5) 0.7968(7) 0.88460(13) 0.105(2) Uani 1 1 d DU . .
H86D H -0.1156 0.8329 0.9001 0.157 Uiso 1 1 calc R . .
H86E H -0.1613 0.7389 0.8889 0.157 Uiso 1 1 calc R . .
H86F H -0.1598 0.8423 0.8733 0.157 Uiso 1 1 calc R . .
C85B C 0.40875(13) 1.1427(4) 0.86787(12) 0.1211(10) Uani 1 1 d DU . .
C86B C 0.47839(11) 1.1939(3) 0.86337(5) 0.1241(8) Uani 1 1 d DU . .
C87B C 0.54030(11) 1.1700(3) 0.88065(6) 0.1232(8) Uani 1 1 d DU . .
C88B C 0.60888(14) 1.2052(3) 0.87791(7) 0.1264(9) Uani 1 1 d DU . .
H90B H 0.6498 1.1864 0.8886 0.152 Uiso 1 1 calc R . .
C89B C 0.61198(16) 1.2737(3) 0.85706(6) 0.1288(8) Uani 1 1 d DU . .
C90B C 0.55258(14) 1.2952(3) 0.83831(7) 0.1294(9) Uani 1 1 d DU . .
H92B H 0.5582 1.3426 0.8251 0.155 Uiso 1 1 calc R . .
C91B C 0.48881(15) 1.2446(3) 0.84043(6) 0.1294(8) Uani 1 1 d DU . .
C92B C 0.5836(6) 1.0643(7) 0.91713(14) 0.117(2) Uani 1 1 d DU . .
H95D H 0.5645 1.0119 0.9280 0.176 Uiso 1 1 calc R . .
H95E H 0.6011 1.1213 0.9276 0.176 Uiso 1 1 calc R . .
H95F H 0.6237 1.0366 0.9080 0.176 Uiso 1 1 calc R . .
C93B C 0.6863(4) 1.4124(6) 0.8412(2) 0.136(2) Uani 1 1 d DU . .
H96D H 0.7334 1.4454 0.8445 0.204 Uiso 1 1 calc R . .
H96E H 0.6474 1.4618 0.8427 0.204 Uiso 1 1 calc R . .
H96F H 0.6836 1.3843 0.8240 0.204 Uiso 1 1 calc R . .
C94B C 0.4277(6) 1.3406(8) 0.80585(15) 0.133(2) Uani 1 1 d DU . .
H98D H 0.3798 1.3497 0.7972 0.199 Uiso 1 1 calc R . .
H98E H 0.4631 1.3240 0.7934 0.199 Uiso 1 1 calc R . .
H98F H 0.4424 1.4030 0.8146 0.199 Uiso 1 1 calc R . .
N1B N 0.1126(5) 0.7651(9) 0.86055(17) 0.0856(13) Uani 1 1 d U . .
N2B N 0.3461(6) 1.1306(12) 0.8680(2) 0.1208(13) Uani 1 1 d U . .
O1B O 0.3221(4) 1.1815(7) 0.97121(15) 0.0831(9) Uani 1 1 d U . .
O2B O 0.2163(4) 1.0875(7) 0.96603(15) 0.0811(9) Uani 1 1 d U . .
O3B O 0.2204(4) 0.7921(7) 0.96580(15) 0.0750(9) Uani 1 1 d U . .
O4B O 0.1147(4) 0.6888(7) 0.96381(15) 0.0782(9) Uani 1 1 d U . .
O5B O 0.4059(2) 0.4643(3) 0.96878(8) 0.1024(11) Uani 1 1 d DU . .
O6B O 0.56325(19) 0.8960(3) 0.82703(9) 0.1319(11) Uani 1 1 d DU . .
O7B O -0.0961(5) 1.0144(9) 0.80819(17) 0.1184(11) Uani 1 1 d U . .
O8B O 0.0545(5) 1.4320(7) 0.95295(15) 0.0898(11) Uani 1 1 d U . .
O9B O 0.0717(4) 0.6032(8) 0.81141(16) 0.0988(11) Uani 1 1 d U . .
O10B O -0.1901(4) 0.5487(8) 0.81106(16) 0.0990(11) Uani 1 1 d U . .
O11B O -0.0716(4) 0.7636(8) 0.87268(15) 0.0987(11) Uani 1 1 d U . .
O12B O 0.5318(5) 1.0953(9) 0.9008(2) 0.1194(12) Uani 1 1 d U . .
O13B O 0.6792(5) 1.3397(10) 0.8576(2) 0.1302(12) Uani 1 1 d U . .
O14B O 0.4247(6) 1.2555(10) 0.8249(2) 0.1313(12) Uani 1 1 d U . .
P1B P 0.32426(14) 0.8229(3) 0.90064(5) 0.0642(6) Uani 1 1 d U . .
P2B P 0.13135(15) 1.0513(3) 0.89392(5) 0.0704(7) Uani 1 1 d U . .
Au1B Au 0.21384(2) 0.79313(4) 0.879762(8) 0.06697(14) Uani 1 1 d U . .
Au2B Au 0.24480(2) 1.07903(4) 0.879879(8) 0.07271(15) Uani 1 1 d U . .
Sb1C Sb 0.96142(11) 0.35327(15) 0.73913(3) 0.1054(5) Uani 0.50 1 d PGDU A 1
F1C F 0.9435(5) 0.2109(2) 0.73363(16) 0.1107(12) Uani 0.50 1 d PGDU A 1
F2C F 1.06484(14) 0.3291(7) 0.74157(16) 0.1076(12) Uani 0.50 1 d PGDU A 1
F3C F 0.9606(5) 0.3285(6) 0.77537(4) 0.1134(12) Uani 0.50 1 d PGDU A 1
F4C F 0.85849(15) 0.3803(7) 0.73520(16) 0.1100(12) Uani 0.50 1 d PGDU A 1
F5C F 0.9780(5) 0.4957(2) 0.74502(16) 0.1136(12) Uani 0.50 1 d PGDU A 1
F6C F 0.9673(5) 0.3732(6) 0.70298(4) 0.1073(12) Uani 0.50 1 d PGDU A 1
Sb1' Sb 0.95050(8) 0.34775(12) 0.74002(3) 0.1039(5) Uani 0.50 1 d PDU B 2
F1C' F 0.9721(3) 0.20844(15) 0.73328(9) 0.1111(12) Uani 0.50 1 d PDU B 2
F2C' F 1.05047(12) 0.3841(4) 0.73539(9) 0.1067(11) Uani 0.50 1 d PDU B 2
F3C' F 0.9783(3) 0.3239(4) 0.77555(4) 0.1123(12) Uani 0.50 1 d PDU B 2
F4C' F 0.84977(12) 0.3145(4) 0.74356(10) 0.1094(12) Uani 0.50 1 d PDU B 2
F5C' F 0.9282(3) 0.48732(18) 0.74692(10) 0.1078(12) Uani 0.50 1 d PDU B 2
F6C' F 0.9289(3) 0.3699(4) 0.70403(4) 0.1063(12) Uani 0.50 1 d PDU B 2
Sb1D Sb 0.77390(5) 0.91016(9) 0.953439(16) 0.0915(3) Uani 1 1 d GU . .
F1D F 0.7710(3) 0.7835(2) 0.93520(8) 0.1287(12) Uani 1 1 d GU . .
F2D F 0.66926(5) 0.9121(4) 0.95308(9) 0.1102(13) Uani 1 1 d GU . .
F3D F 0.7740(3) 0.8333(3) 0.98483(5) 0.1242(12) Uani 1 1 d GU . .
F4D F 0.87830(5) 0.9132(4) 0.95283(9) 0.1207(13) Uani 1 1 d GU . .
F5D F 0.7780(3) 1.0356(2) 0.97212(8) 0.1194(12) Uani 1 1 d GU . .
F6D F 0.7678(3) 0.9835(3) 0.92168(5) 0.1233(12) Uani 1 1 d GU . .
Sb1E Sb 0.27025(3) 0.25855(5) 0.453510(11) 0.04909(16) Uani 1 1 d GU . .
F1E F 0.26896(17) 0.3406(2) 0.42324(4) 0.0924(11) Uani 1 1 d GU . .
F2E F 0.37495(4) 0.2521(2) 0.45436(6) 0.0748(11) Uani 1 1 d GU . .
F3E F 0.27956(18) 0.38189(15) 0.47342(6) 0.0839(11) Uani 1 1 d GU . .
F4E F 0.16563(3) 0.2581(2) 0.45230(6) 0.0590(10) Uani 1 1 d GU . .
F5E F 0.27075(17) 0.1783(2) 0.48405(4) 0.0726(10) Uani 1 1 d GU . .
F6E F 0.26650(18) 0.13720(16) 0.43307(6) 0.0876(11) Uani 1 1 d GU . .
Sb1F Sb 0.55987(10) 0.54918(15) 0.77181(3) 0.1733(6) Uani 1 1 d GU . .
F1F F 0.5839(4) 0.5766(6) 0.73739(6) 0.1911(13) Uani 1 1 d GU . .
F2F F 0.6462(2) 0.6186(5) 0.78474(13) 0.1944(12) Uani 1 1 d GU . .
F3F F 0.6171(4) 0.4262(3) 0.77057(14) 0.1981(13) Uani 1 1 d GU . .
F4F F 0.4705(2) 0.4849(5) 0.75974(13) 0.1947(12) Uani 1 1 d GU . .
F5F F 0.5357(4) 0.5188(6) 0.80613(6) 0.1906(13) Uani 1 1 d GU . .
F6F F 0.5078(4) 0.6759(3) 0.77292(14) 0.1951(13) Uani 1 1 d GU . .

loop_
_atom_site_aniso_label
_atom_site_aniso_U_11
_atom_site_aniso_U_22
_atom_site_aniso_U_33
_atom_site_aniso_U_23
_atom_site_aniso_U_13
_atom_site_aniso_U_12
C1A 0.0224(13) 0.0185(12) 0.0317(14) 0.0057(11) 0.0026(12) -0.0006(11)
C2A 0.0248(14) 0.0216(14) 0.0373(16) 0.0009(13) 0.0018(14) 0.0015(13)
C3A 0.0277(14) 0.0197(14) 0.0419(16) 0.0019(13) 0.0051(13) 0.0005(14)
C4A 0.0330(12) 0.0167(13) 0.0381(14) -0.0007(11) 0.0042(11) 0.0048(11)
C5A 0.0412(15) 0.0228(15) 0.0454(17) -0.0063(13) 0.0006(15) 0.0066(14)
C6A 0.0312(12) 0.0148(12) 0.0358(13) 0.0011(10) 0.0001(12) 0.0025(11)
C7A 0.0261(11) 0.0138(12) 0.0316(13) 0.0028(10) -0.0004(11) 0.0015(11)
C8A 0.0264(11) 0.0154(12) 0.0341(13) -0.0003(10) -0.0061(11) 0.0040(11)
C9A 0.0336(12) 0.0208(12) 0.0412(13) 0.0044(10) -0.0099(12) 0.0037(11)
C10A 0.0471(15) 0.0292(15) 0.0492(17) 0.0128(14) -0.0081(14) 0.0033(15)
C11A 0.0364(12) 0.0228(13) 0.0446(14) 0.0084(11) -0.0130(11) 0.0064(11)
C12A 0.0311(14) 0.0224(14) 0.0397(16) 0.0002(13) -0.0155(13) 0.0046(14)
C13A 0.0236(13) 0.0203(14) 0.0397(16) -0.0024(13) -0.0136(14) 0.0052(13)
C14A 0.0221(13) 0.0180(12) 0.0357(15) -0.0033(12) -0.0093(12) 0.0050(12)
C15A 0.0446(16) 0.0271(12) 0.0438(14) 0.0040(12) 0.0139(12) -0.0016(15)
C16A 0.0456(17) 0.0331(14) 0.0443(14) 0.0045(13) 0.0154(13) 0.0001(15)
C17A 0.0519(14) 0.0378(12) 0.0463(12) 0.0072(11) 0.0164(11) -0.0005(12)
C18A 0.0591(15) 0.0359(12) 0.0495(12) 0.0068(10) 0.0163(11) -0.0040(13)
C19A 0.0599(15) 0.0322(11) 0.0473(12) 0.0042(10) 0.0137(12) -0.0056(12)
C20A 0.0514(18) 0.0273(12) 0.0430(16) 0.0036(12) 0.0107(15) -0.0016(15)
C21A 0.0551(17) 0.0436(16) 0.0489(15) 0.0075(14) 0.0182(13) 0.0054(14)
C22A 0.071(2) 0.056(2) 0.052(3) -0.003(2) 0.009(2) 0.019(2)
C23A 0.054(3) 0.057(2) 0.060(3) 0.005(2) 0.032(2) 0.0011(19)
C24A 0.071(3) 0.049(3) 0.047(2) 0.005(2) 0.009(2) 0.009(2)
C25A 0.072(3) 0.039(3) 0.051(3) 0.004(3) 0.008(2) -0.005(3)
C26A 0.0701(17) 0.0339(14) 0.0532(15) -0.0012(14) 0.0114(16) -0.0084(14)
C27A 0.079(2) 0.059(3) 0.064(4) -0.008(3) 0.007(2) -0.021(2)
C28A 0.088(3) 0.030(2) 0.062(3) -0.003(2) 0.006(3) -0.003(2)
C29A 0.079(3) 0.049(3) 0.0534(19) -0.004(2) 0.012(2) -0.004(3)
C30A 0.0233(12) 0.0765(18) 0.0420(13) -0.0015(14) -0.0120(12) 0.0030(15)
C31A 0.0234(12) 0.0801(19) 0.0514(15) -0.0037(17) -0.0113(12) 0.0009(15)
C32A 0.0264(11) 0.0904(14) 0.0594(12) -0.0039(13) -0.0164(11) -0.0014(12)
C33A 0.0364(11) 0.0972(15) 0.0565(12) -0.0025(13) -0.0228(10) -0.0048(13)
C34A 0.0399(12) 0.0966(15) 0.0485(11) 0.0010(12) -0.0205(10) -0.0067(14)
C35A 0.0310(15) 0.0843(19) 0.0418(12) 0.0028(16) -0.0147(12) -0.0026(17)
C36A 0.0264(14) 0.1002(18) 0.0747(16) -0.0080(15) -0.0141(16) -0.0062(13)
C37A 0.041(3) 0.114(4) 0.0832(19) 0.001(2) -0.002(2) -0.013(3)
C38A 0.039(3) 0.099(2) 0.092(3) -0.010(2) -0.010(3) -0.013(2)
C39A 0.0272(19) 0.122(3) 0.090(4) -0.012(3) -0.005(3) 0.001(2)
C40A 0.048(3) 0.109(3) 0.066(4) 0.003(3) -0.023(3) 0.005(2)
C41A 0.0589(16) 0.1130(18) 0.0501(14) 0.0034(15) -0.0166(14) -0.0064(17)
C42A 0.080(3) 0.121(2) 0.065(3) 0.016(2) -0.015(3) 0.000(3)
C43A 0.0637(19) 0.142(4) 0.065(4) 0.011(3) -0.002(2) -0.009(2)
C44A 0.086(4) 0.125(2) 0.064(3) -0.011(2) -0.005(3) -0.001(3)
C45A 0.0239(12) 0.0814(18) 0.0471(13) 0.0100(14) 0.0061(12) 0.0084(14)
C46A 0.0338(14) 0.0869(19) 0.0477(13) 0.0069(15) 0.0103(12) 0.0087(17)
C47A 0.0456(12) 0.0960(15) 0.0530(11) 0.0093(12) 0.0172(11) 0.0076(13)
C48A 0.0409(11) 0.1000(15) 0.0623(13) 0.0134(13) 0.0187(11) 0.0095(12)
C49A 0.0330(11) 0.0984(14) 0.0690(13) 0.0128(12) 0.0149(11) 0.0074(12)
C50A 0.0262(12) 0.0884(19) 0.0582(15) 0.0122(16) 0.0077(12) 0.0059(15)
C51A 0.0580(16) 0.1015(17) 0.0542(14) 0.0054(15) 0.0176(15) 0.0067(16)
C52A 0.0638(18) 0.095(4) 0.051(3) 0.002(3) 0.008(2) 0.001(2)
C53A 0.075(3) 0.105(2) 0.056(3) 0.006(2) 0.023(3) 0.010(2)
C54A 0.069(3) 0.106(2) 0.054(2) 0.010(2) 0.015(3) 0.005(3)
C55A 0.062(3) 0.111(3) 0.068(4) 0.018(3) 0.024(3) 0.028(2)
C56A 0.0390(15) 0.1081(18) 0.0847(18) 0.0150(17) 0.0106(14) 0.0005(15)
C57A 0.066(3) 0.138(4) 0.093(2) 0.005(3) -0.005(2) -0.002(3)
C58A 0.043(3) 0.123(4) 0.104(2) 0.030(3) 0.008(2) -0.011(2)
C59A 0.045(4) 0.127(2) 0.193(7) -0.042(3) -0.003(4) 0.000(2)
C60A 0.0505(17) 0.0333(12) 0.0481(14) -0.0030(12) -0.0277(13) -0.0127(15)
C61A 0.0597(18) 0.0405(14) 0.0513(14) -0.0062(12) -0.0315(14) -0.0110(17)
C62A 0.0740(14) 0.0486(12) 0.0576(12) -0.0120(10) -0.0355(12) -0.0150(13)
C63A 0.0686(15) 0.0436(12) 0.0557(12) -0.0139(10) -0.0260(13) -0.0183(14)
C64A 0.0693(15) 0.0387(11) 0.0557(12) -0.0130(10) -0.0218(14) -0.0178(12)
C65A 0.0579(18) 0.0321(12) 0.0476(15) -0.0067(13) -0.0237(16) -0.0154(16)
C66A 0.0932(18) 0.0640(17) 0.0648(16) -0.0087(14) -0.0490(14) -0.0160(14)
C67A 0.114(3) 0.079(3) 0.079(3) 0.017(3) -0.042(2) -0.011(2)
C68A 0.111(4) 0.077(2) 0.077(3) -0.015(2) -0.065(3) -0.018(2)
C69A 0.099(2) 0.077(3) 0.078(4) -0.007(3) -0.059(2) -0.006(2)
C70A 0.060(3) 0.037(3) 0.060(3) -0.004(2) -0.024(2) -0.006(3)
C71A 0.0819(17) 0.0409(14) 0.0644(15) -0.0078(14) -0.0151(18) -0.0210(15)
C72A 0.096(4) 0.059(4) 0.0625(18) 0.000(2) -0.005(2) -0.020(3)
C73A 0.092(2) 0.041(2) 0.069(3) -0.002(3) -0.009(3) -0.016(2)
C74A 0.087(2) 0.061(3) 0.082(4) -0.002(3) -0.006(3) -0.027(2)
C75A 0.0230(11) 0.0584(18) 0.0576(18) -0.0071(16) 0.0109(14) -0.0068(14)
C76A 0.0276(11) 0.0639(14) 0.0666(13) -0.0137(11) 0.0067(12) -0.0025(12)
C77A 0.0325(12) 0.0665(15) 0.0768(14) -0.0204(12) 0.0036(12) -0.0005(12)
C78A 0.0368(12) 0.0639(18) 0.0805(17) -0.0196(15) 0.0052(13) 0.0016(15)
C79A 0.0359(12) 0.0651(14) 0.0822(14) -0.0154(12) 0.0038(12) 0.0062(13)
C80A 0.0329(14) 0.0658(17) 0.0730(16) -0.0107(13) 0.0029(14) 0.0019(14)
C81A 0.0304(12) 0.0656(15) 0.0666(13) -0.0128(12) 0.0018(12) 0.0007(13)
C82A 0.052(4) 0.085(3) 0.100(3) -0.034(2) -0.007(3) -0.006(3)
C83A 0.039(3) 0.064(3) 0.104(3) -0.023(2) -0.002(3) 0.007(3)
C84A 0.040(3) 0.086(4) 0.068(3) -0.021(3) -0.004(2) 0.002(3)
O9A 0.0408(15) 0.074(2) 0.087(2) -0.0246(16) -0.0050(17) -0.0055(19)
O10A 0.0374(15) 0.071(2) 0.092(2) -0.0174(17) -0.0022(17) 0.0115(16)
O11A 0.0337(17) 0.070(2) 0.0694(18) -0.0167(15) -0.0025(15) 0.0029(16)
C85A 0.0307(12) 0.0783(18) 0.0609(17) 0.0185(16) -0.0167(14) 0.0007(15)
C86A 0.0406(11) 0.0894(15) 0.0687(13) 0.0133(12) -0.0198(11) 0.0114(13)
C87A 0.0553(12) 0.0987(15) 0.0726(14) 0.0192(12) -0.0214(12) 0.0170(13)
C88A 0.0617(12) 0.1033(18) 0.0762(17) 0.0131(15) -0.0252(14) 0.0226(15)
C89A 0.0579(12) 0.1088(15) 0.0832(14) 0.0054(12) -0.0254(13) 0.0228(14)
C90A 0.0458(14) 0.1022(18) 0.0831(16) 0.0014(13) -0.0225(14) 0.0164(15)
C91A 0.0380(12) 0.0934(15) 0.0776(13) 0.0049(12) -0.0158(12) 0.0108(13)
C92A 0.087(4) 0.117(3) 0.097(4) 0.036(2) -0.014(3) 0.003(3)
C93A 0.076(4) 0.134(5) 0.096(2) 0.018(3) -0.033(3) 0.025(4)
C94A 0.042(3) 0.103(4) 0.099(3) 0.007(3) 0.001(2) 0.007(3)
O12A 0.0637(15) 0.105(2) 0.080(2) 0.0255(17) -0.0129(17) 0.0108(19)
O13A 0.0660(16) 0.120(2) 0.0912(19) 0.0086(18) -0.0313(18) 0.030(2)
O14A 0.0361(18) 0.089(2) 0.0821(18) 0.0076(16) -0.0048(15) 0.0084(18)
N1A 0.0247(14) 0.070(2) 0.057(2) 0.026(2) -0.0138(15) -0.0046(18)
N2A 0.0191(12) 0.053(2) 0.047(2) -0.005(2) 0.0112(15) -0.0137(16)
O1A 0.0400(13) 0.0201(13) 0.0450(15) -0.0033(12) 0.0028(14) 0.0059(12)
O2A 0.0348(13) 0.0214(13) 0.0376(14) -0.0050(13) -0.0017(12) 0.0058(12)
O3A 0.0439(13) 0.0266(14) 0.0451(15) 0.0094(13) -0.0060(13) 0.0040(13)
O4A 0.0436(14) 0.0273(14) 0.0493(15) 0.0127(12) -0.0114(13) 0.0064(13)
O5A 0.057(2) 0.0371(15) 0.0484(16) 0.0078(15) 0.0143(15) -0.0040(18)
O6A 0.0426(16) 0.105(2) 0.0613(17) -0.0023(19) -0.0274(15) 0.0008(18)
O7A 0.0470(15) 0.105(2) 0.0673(18) 0.0169(18) 0.0209(15) 0.0178(18)
O8A 0.0619(19) 0.0458(15) 0.0566(17) -0.0137(15) -0.0255(16) -0.0228(18)
P1A 0.0181(6) 0.0221(7) 0.0262(7) 0.0018(6) -0.0001(5) -0.0011(6)
P2A 0.0132(6) 0.0178(7) 0.0333(8) 0.0013(6) -0.0063(6) 0.0001(6)
Au1A 0.01556(9) 0.02672(10) 0.02650(10) 0.00156(10) -0.00512(8) -0.00417(11)
Au2A 0.01621(9) 0.02798(11) 0.03167(12) -0.00411(11) -0.00177(8) -0.00465(11)
C1B 0.0532(13) 0.1008(14) 0.0711(16) -0.0114(13) -0.0053(13) -0.0081(13)
C2B 0.0552(15) 0.1005(16) 0.0731(18) -0.0130(14) -0.0087(16) -0.0075(15)
C3B 0.0576(14) 0.1019(17) 0.0754(18) -0.0152(15) -0.0114(14) -0.0067(16)
C4B 0.0612(12) 0.1006(14) 0.0745(15) -0.0154(12) -0.0102(12) -0.0043(12)
C5B 0.0676(15) 0.1007(16) 0.0800(18) -0.0185(15) -0.0065(16) -0.0047(16)
C6B 0.0609(12) 0.0998(13) 0.0745(14) -0.0149(11) -0.0048(12) -0.0051(12)
C7B 0.0547(11) 0.0990(13) 0.0718(14) -0.0129(11) -0.0039(12) -0.0062(11)
C8B 0.0511(11) 0.0983(13) 0.0737(14) -0.0103(11) -0.0021(12) -0.0040(12)
C9B 0.0497(13) 0.0982(13) 0.0776(14) -0.0098(11) -0.0014(13) -0.0041(11)
C10B 0.0472(15) 0.1000(15) 0.0808(18) -0.0068(15) -0.0021(16) -0.0087(16)
C11B 0.0500(13) 0.0999(14) 0.0797(14) -0.0079(12) -0.0005(12) -0.0053(12)
C12B 0.0490(15) 0.0991(16) 0.0796(18) -0.0095(14) -0.0004(15) -0.0069(15)
C13B 0.0494(15) 0.0997(16) 0.0776(18) -0.0094(14) -0.0007(16) -0.0042(15)
C14B 0.0496(14) 0.0999(14) 0.0765(16) -0.0103(13) -0.0015(13) -0.0052(14)
C15B 0.0746(18) 0.1103(12) 0.0998(14) 0.0154(13) -0.0194(14) 0.0089(17)
C16B 0.0771(19) 0.1145(15) 0.0984(14) 0.0187(13) -0.0188(16) 0.0059(18)
C17B 0.0815(15) 0.1156(12) 0.1004(12) 0.0196(11) -0.0157(12) 0.0041(14)
C18B 0.0832(16) 0.1146(12) 0.1026(12) 0.0204(10) -0.0092(14) 0.0062(15)
C19B 0.0863(15) 0.1115(11) 0.1067(12) 0.0171(11) -0.0119(14) 0.0094(13)
C20B 0.079(2) 0.1101(13) 0.1039(16) 0.0164(13) -0.0152(18) 0.0084(18)
C21B 0.0858(18) 0.1195(17) 0.1026(15) 0.0227(15) -0.0197(14) 0.0021(15)
C22B 0.080(3) 0.124(2) 0.100(4) 0.026(3) -0.034(3) -0.001(2)
C23B 0.093(3) 0.124(3) 0.119(4) 0.028(3) -0.027(3) 0.000(2)
C24B 0.104(3) 0.127(5) 0.105(3) 0.011(3) -0.009(2) -0.005(3)
C25B 0.084(3) 0.127(4) 0.104(4) 0.032(3) -0.003(2) 0.018(4)
C26B 0.0958(17) 0.1142(15) 0.1160(16) 0.0113(15) -0.0101(19) 0.0107(16)
C27B 0.109(2) 0.115(2) 0.122(3) 0.008(3) -0.011(4) 0.004(3)
C28B 0.107(4) 0.124(4) 0.1172(19) 0.007(2) -0.010(2) 0.010(4)
C29B 0.102(2) 0.115(4) 0.135(4) 0.003(4) -0.014(3) 0.016(2)
C30B 0.0740(12) 0.1790(19) 0.1125(13) -0.0068(14) 0.0472(13) -0.0006(16)
C31B 0.0828(15) 0.181(2) 0.1105(13) -0.0049(16) 0.0512(13) 0.0007(18)
C32B 0.0867(12) 0.1825(16) 0.1161(11) -0.0067(12) 0.0539(11) 0.0048(14)
C33B 0.0859(12) 0.1824(15) 0.1248(13) -0.0109(13) 0.0532(11) 0.0083(13)
C34B 0.0818(11) 0.1848(15) 0.1279(13) -0.0119(13) 0.0502(11) 0.0097(12)
C35B 0.0767(13) 0.181(2) 0.1216(16) -0.0103(17) 0.0469(13) 0.0040(17)
C36B 0.0962(16) 0.1867(17) 0.1162(15) -0.0040(15) 0.0528(16) 0.0025(17)
C37B 0.0997(18) 0.195(4) 0.109(4) 0.004(3) 0.051(2) 0.005(2)
C38B 0.105(3) 0.193(2) 0.126(3) 0.002(2) 0.048(4) -0.006(3)
C39B 0.107(4) 0.193(2) 0.121(3) -0.013(2) 0.046(4) 0.003(3)
C40B 0.0879(16) 0.182(2) 0.1318(19) -0.011(2) 0.0534(17) 0.0087(18)
C41B 0.0842(15) 0.1905(18) 0.1354(18) -0.0135(15) 0.0497(15) 0.0150(15)
C42B 0.089(3) 0.195(4) 0.138(2) -0.018(2) 0.047(2) 0.018(3)
C43B 0.096(4) 0.200(2) 0.151(3) -0.002(2) 0.055(3) 0.026(2)
C44B 0.090(2) 0.197(3) 0.148(4) -0.019(3) 0.033(3) 0.018(3)
C45B 0.0760(13) 0.1644(19) 0.0799(13) -0.0164(14) -0.0310(13) 0.0140(17)
C46B 0.0821(15) 0.165(2) 0.0805(13) -0.0173(17) -0.0320(13) 0.0146(18)
C47B 0.0885(12) 0.1700(15) 0.0851(11) -0.0171(12) -0.0350(11) 0.0124(14)
C48B 0.0876(12) 0.1699(16) 0.0894(12) -0.0149(14) -0.0382(11) 0.0151(13)
C49B 0.0851(11) 0.1715(15) 0.0923(12) -0.0158(14) -0.0359(11) 0.0161(12)
C50B 0.0792(13) 0.167(2) 0.0851(16) -0.0176(18) -0.0311(13) 0.0152(17)
C51B 0.0996(16) 0.1743(17) 0.0854(15) -0.0182(15) -0.0331(16) 0.0090(16)
C52B 0.1010(19) 0.186(4) 0.086(4) -0.031(3) -0.027(2) 0.011(2)
C53B 0.109(3) 0.174(2) 0.094(4) -0.025(2) -0.031(4) 0.007(3)
C54B 0.116(4) 0.186(2) 0.097(2) -0.002(2) -0.023(4) 0.003(3)
C55B 0.101(3) 0.169(3) 0.100(5) -0.011(4) -0.044(4) 0.010(2)
C56B 0.0901(15) 0.1741(18) 0.1021(16) -0.0154(16) -0.0348(16) 0.0189(15)
C57B 0.090(2) 0.173(3) 0.126(3) -0.020(3) -0.041(3) 0.020(2)
C58B 0.092(4) 0.179(5) 0.107(2) -0.016(2) -0.028(2) 0.022(3)
C59B 0.101(4) 0.175(2) 0.113(3) -0.011(2) -0.025(4) 0.021(2)
C60B 0.0798(17) 0.1068(12) 0.0683(15) -0.0078(13) 0.0127(13) 0.0136(16)
C61B 0.0827(18) 0.1090(14) 0.0681(15) -0.0086(13) 0.0113(13) 0.0120(17)
C62B 0.0843(14) 0.1105(12) 0.0693(12) -0.0068(11) 0.0129(11) 0.0130(13)
C63B 0.0882(15) 0.1089(12) 0.0716(12) -0.0063(11) 0.0156(12) 0.0150(14)
C64B 0.0895(15) 0.1083(11) 0.0736(12) -0.0044(11) 0.0172(13) 0.0187(13)
C65B 0.0826(19) 0.1081(12) 0.0709(16) -0.0069(13) 0.0146(16) 0.0161(17)
C66B 0.0836(18) 0.1166(17) 0.0730(16) -0.0027(15) 0.0147(13) 0.0140(14)
C67B 0.085(3) 0.122(3) 0.072(2) 0.001(3) 0.017(2) 0.013(3)
C68B 0.082(3) 0.117(2) 0.087(4) 0.001(3) 0.012(2) 0.013(2)
C69B 0.081(4) 0.120(2) 0.079(4) -0.004(3) 0.018(3) 0.012(2)
C70B 0.095(4) 0.100(4) 0.071(3) -0.002(3) 0.015(2) 0.011(4)
C71B 0.0990(17) 0.1107(15) 0.0784(16) -0.0017(15) 0.0215(17) 0.0222(15)
C72B 0.127(4) 0.117(4) 0.0774(19) 0.001(2) 0.024(2) 0.028(4)
C73B 0.102(2) 0.115(3) 0.095(4) 0.003(3) 0.017(3) 0.026(2)
C74B 0.101(3) 0.108(3) 0.083(3) -0.001(3) 0.026(3) 0.019(3)
C75B 0.0508(13) 0.1469(18) 0.0681(18) -0.0220(16) -0.0142(15) 0.0046(15)
C76B 0.0517(11) 0.1544(15) 0.0714(14) -0.0237(12) -0.0117(11) -0.0014(13)
C77B 0.0524(12) 0.1577(15) 0.0747(14) -0.0257(12) -0.0110(11) -0.0048(13)
C78B 0.0546(12) 0.1588(19) 0.0746(17) -0.0235(15) -0.0144(13) -0.0038(16)
C79B 0.0542(12) 0.1592(15) 0.0748(14) -0.0212(12) -0.0137(13) -0.0046(14)
C80B 0.0529(14) 0.1606(18) 0.0734(16) -0.0206(13) -0.0106(14) -0.0067(15)
C81B 0.0517(12) 0.1606(15) 0.0734(14) -0.0247(12) -0.0082(12) -0.0067(13)
C82B 0.057(4) 0.169(4) 0.085(3) -0.026(3) -0.001(3) -0.006(4)
C83B 0.062(4) 0.165(4) 0.069(3) -0.016(2) -0.024(3) -0.005(4)
C84B 0.053(3) 0.182(5) 0.078(3) -0.033(3) -0.009(2) 0.000(3)
C85B 0.0743(12) 0.1632(19) 0.1281(19) 0.0400(18) 0.0249(16) -0.0031(15)
C86B 0.0774(12) 0.1641(15) 0.1330(13) 0.0415(12) 0.0239(12) -0.0062(13)
C87B 0.0750(12) 0.1627(15) 0.1338(13) 0.0374(12) 0.0226(12) -0.0055(13)
C88B 0.0772(14) 0.1678(17) 0.1363(16) 0.0411(14) 0.0251(15) -0.0057(15)
C89B 0.0795(13) 0.1711(15) 0.1384(15) 0.0440(13) 0.0269(13) -0.0042(12)
C90B 0.0820(13) 0.1718(19) 0.1368(17) 0.0454(16) 0.0266(14) -0.0062(15)
C91B 0.0845(13) 0.1685(16) 0.1371(13) 0.0459(13) 0.0231(12) -0.0087(14)
C92B 0.077(4) 0.151(4) 0.125(3) 0.018(3) 0.004(3) -0.007(4)
C93B 0.084(4) 0.171(3) 0.155(4) 0.052(3) 0.033(4) 0.000(3)
C94B 0.094(5) 0.170(4) 0.137(3) 0.052(2) 0.029(3) -0.003(4)
N1B 0.0495(16) 0.141(3) 0.064(2) -0.022(2) -0.0176(17) 0.0089(19)
N2B 0.0754(14) 0.163(3) 0.126(3) 0.041(3) 0.030(2) -0.003(2)
O1B 0.0674(15) 0.1000(16) 0.0803(18) -0.0168(14) -0.0098(16) -0.0033(14)
O2B 0.0653(14) 0.1009(17) 0.0764(17) -0.0173(15) -0.0028(15) -0.0056(14)
O3B 0.0500(15) 0.0965(16) 0.0777(17) -0.0084(15) -0.0021(15) -0.0042(14)
O4B 0.0489(15) 0.1032(16) 0.0818(17) -0.0056(14) -0.0012(16) -0.0061(14)
O5B 0.084(2) 0.1184(17) 0.1035(19) 0.0228(17) -0.0040(19) 0.008(2)
O6B 0.0879(16) 0.182(2) 0.1318(19) -0.011(2) 0.0534(17) 0.0087(18)
O7B 0.0894(18) 0.169(2) 0.0914(18) -0.013(2) -0.0402(17) 0.0150(19)
O8B 0.092(2) 0.1073(17) 0.0713(19) -0.0052(17) 0.0163(17) 0.010(2)
O9B 0.0542(15) 0.163(2) 0.079(2) -0.0237(19) -0.0062(16) -0.005(2)
O10B 0.0574(16) 0.160(2) 0.077(2) -0.0189(17) -0.0169(18) -0.005(2)
O11B 0.052(2) 0.169(2) 0.0744(18) -0.0288(16) -0.0053(16) -0.0062(19)
O12B 0.070(2) 0.158(2) 0.132(2) 0.0334(16) 0.0156(17) -0.0057(19)
O13B 0.0804(18) 0.172(2) 0.141(2) 0.0451(18) 0.028(2) -0.0035(17)
O14B 0.0878(18) 0.169(2) 0.139(2) 0.0501(19) 0.0211(18) -0.011(2)
P1B 0.0406(10) 0.0912(14) 0.0599(12) -0.0040(10) -0.0042(9) -0.0027(12)
P2B 0.0491(11) 0.1055(14) 0.0561(12) -0.0137(11) -0.0018(9) -0.0015(13)
Au1B 0.0452(2) 0.1022(4) 0.0529(2) -0.0114(2) -0.00215(18) 0.0063(2)
Au2B 0.0545(2) 0.1074(4) 0.0561(2) -0.0008(2) 0.00267(18) 0.0090(2)
Sb1C 0.1014(9) 0.1185(10) 0.0920(9) -0.0370(9) -0.0301(9) 0.0173(10)
F1C 0.109(2) 0.1117(14) 0.112(2) -0.0012(15) 0.006(2) -0.0005(15)
F2C 0.1038(14) 0.112(2) 0.107(2) -0.001(2) 0.0027(15) 0.0011(15)
F3C 0.113(2) 0.117(2) 0.1100(14) -0.0019(15) 0.0052(15) 0.002(2)
F4C 0.1035(14) 0.114(2) 0.112(2) -0.002(2) 0.0053(15) 0.0019(15)
F5C 0.114(2) 0.1114(14) 0.115(2) -0.0056(15) 0.006(2) -0.0006(16)
F6C 0.105(2) 0.109(2) 0.1079(14) -0.0018(16) 0.0036(16) 0.002(2)
Sb1' 0.0891(9) 0.1250(10) 0.0925(9) -0.0545(9) -0.0385(8) 0.0180(9)
F1C' 0.113(2) 0.1079(14) 0.112(2) -0.0031(15) 0.005(2) 0.0012(15)
F2C' 0.1088(14) 0.108(2) 0.102(2) -0.008(2) -0.0003(15) 0.0041(15)
F3C' 0.115(2) 0.116(2) 0.1049(14) -0.0001(16) 0.0007(16) 0.003(2)
F4C' 0.1110(14) 0.109(2) 0.108(2) 0.001(2) 0.0048(16) 0.0003(15)
F5C' 0.109(2) 0.1066(15) 0.108(2) -0.0058(16) 0.006(2) 0.0017(16)
F6C' 0.107(2) 0.110(2) 0.1016(15) -0.0034(16) 0.0024(16) 0.002(2)
Sb1D 0.0801(5) 0.1249(7) 0.0687(5) 0.0044(5) -0.0014(4) -0.0006(6)
F1D 0.128(2) 0.1236(16) 0.134(2) -0.0134(15) 0.008(2) 0.0061(17)
F2D 0.1004(14) 0.117(3) 0.113(2) 0.0010(19) 0.0071(15) 0.0003(15)
F3D 0.124(2) 0.134(2) 0.1140(16) 0.0187(15) 0.0077(17) 0.004(2)
F4D 0.1041(14) 0.135(3) 0.124(3) -0.004(2) 0.0113(15) 0.0051(16)
F5D 0.115(2) 0.1237(16) 0.121(2) -0.0114(15) 0.013(2) -0.0060(18)
F6D 0.128(2) 0.134(2) 0.1086(16) 0.0154(15) 0.0099(17) -0.001(2)
Sb1E 0.0527(3) 0.0504(3) 0.0424(3) 0.0093(2) -0.0114(3) -0.0080(3)
F1E 0.091(2) 0.1039(19) 0.0831(15) 0.0352(14) 0.0143(16) 0.0033(19)
F2E 0.0642(13) 0.078(2) 0.083(2) -0.0021(17) 0.0062(14) -0.0022(14)
F3E 0.082(2) 0.0675(15) 0.1016(19) -0.0102(14) 0.0039(19) -0.0063(16)
F4E 0.0634(13) 0.063(2) 0.0504(19) 0.0003(16) -0.0002(14) -0.0006(14)
F5E 0.075(2) 0.0722(18) 0.0693(15) 0.0179(14) -0.0028(15) -0.0025(19)
F6E 0.087(2) 0.0860(16) 0.0897(19) -0.0198(15) 0.0058(19) -0.0031(17)
Sb1F 0.1614(11) 0.1782(12) 0.1790(11) 0.0112(11) -0.0014(10) 0.0100(10)
F1F 0.192(2) 0.195(3) 0.1865(15) -0.0005(16) 0.0147(16) -0.003(2)
F2F 0.1876(17) 0.201(2) 0.194(2) -0.002(2) 0.0091(18) -0.0135(16)
F3F 0.197(2) 0.1910(17) 0.206(3) -0.0010(18) 0.011(2) 0.0122(16)
F4F 0.1851(17) 0.200(2) 0.198(2) -0.001(2) 0.0051(18) -0.0113(17)
F5F 0.190(3) 0.194(3) 0.1874(15) 0.0045(17) 0.0124(16) -0.007(2)
F6F 0.199(2) 0.1880(17) 0.198(3) -0.0002(18) 0.014(2) 0.0118(16)

loop_
_atom_type_symbol
_atom_type_description
_atom_type_scat_dispersion_real
_atom_type_scat_dispersion_imag
_atom_type_scat_source
C C 0.0033 0.0016 'International Tables Vol C Tables 4.2.6.8 and 6.1.1.4'
H H 0.0000 0.0000 'International Tables Vol C Tables 4.2.6.8 and 6.1.1.4'
N N 0.0061 0.0033 'International Tables Vol C Tables 4.2.6.8 and 6.1.1.4'
O O 0.0106 0.0060 'International Tables Vol C Tables 4.2.6.8 and 6.1.1.4'
P P 0.1023 0.0942 'International Tables Vol C Tables 4.2.6.8 and 6.1.1.4'
Au Au -2.2840 9.3800 'International Tables Vol C Tables 4.2.6.8 and 6.1.1.4'
Sb Sb -0.4900 1.6560 'International Tables Vol C Tables 4.2.6.8 and 6.1.1.4'
F F 0.0171 0.0103 'International Tables Vol C Tables 4.2.6.8 and 6.1.1.4'

loop_
_geom_angle_atom_site_label_1
_geom_angle_atom_site_label_2
_geom_angle_atom_site_label_3
_geom_angle
_geom_angle_site_symmetry_1
_geom_angle_site_symmetry_3
_geom_angle_publ_flag
C2A C1A C7A 120.4(6) . . ?
C2A C1A P1A 120.0(5) . . ?
C7A C1A P1A 119.5(5) . . ?
C1A C2A C3A 123.4(6) . . ?
C4A C3A C2A 116.3(6) . . ?
C6A C4A C3A 120.5(6) . . ?
C6A C4A O1A 110.3(6) . . ?
C3A C4A O1A 129.2(6) . . ?
O1A C5A O2A 113.5(6) . . ?
C4A C6A C7A 127.3(6) . . ?
C4A C6A O2A 110.8(6) . . ?
C7A C6A O2A 121.9(6) . . ?
C6A C7A C1A 112.1(6) . . ?
C6A C7A C8A 122.7(6) . . ?
C1A C7A C8A 125.1(6) . . ?
C14A C8A C9A 119.2(6) . . ?
C14A C8A C7A 125.2(6) . . ?
C9A C8A C7A 115.6(6) . . ?
O3A C9A C8A 131.0(6) . . ?
O3A C9A C11A 108.4(6) . . ?
C8A C9A C11A 120.5(7) . . ?
O3A C10A O4A 106.5(6) . . ?
O4A C11A C12A 131.5(6) . . ?
O4A C11A C9A 107.9(6) . . ?
C12A C11A C9A 120.6(6) . . ?
C11A C12A C13A 118.9(6) . . ?
C12A C13A C14A 119.5(6) . . ?
C8A C14A C13A 121.1(6) . . ?
C8A C14A P2A 122.6(5) . . ?
C13A C14A P2A 116.3(5) . . ?
C16A C15A C20A 120.0 . . ?
C16A C15A P1A 121.16(8) . . ?
C20A C15A P1A 117.51(8) . . ?
C17A C16A C15A 120.0 . . ?
C16A C17A C18A 120.0 . . ?
C16A C17A C21A 116.29(10) . . ?
C18A C17A C21A 123.71(10) . . ?
C19A C18A C17A 120.0 . . ?
C19A C18A O5A 115.6(3) . . ?
C17A C18A O5A 118.8(2) . . ?
C18A C19A C20A 120.0 . . ?
C18A C19A C26A 121.85(10) . . ?
C20A C19A C26A 118.15(10) . . ?
C19A C20A C15A 120.0 . . ?
C24A C21A C22A 109.8(2) . . ?
C24A C21A C23A 115.6(2) . . ?
C22A C21A C23A 107.33(15) . . ?
C24A C21A C17A 108.90(14) . . ?
C22A C21A C17A 104.12(17) . . ?
C23A C21A C17A 110.51(17) . . ?
C28A C26A C27A 102.6(2) . . ?
C28A C26A C19A 116.83(17) . . ?
C27A C26A C19A 111.78(18) . . ?
C28A C26A C29A 108.3(2) . . ?
C27A C26A C29A 104.2(2) . . ?
C19A C26A C29A 112.0(2) . . ?
C35A C30A C31A 120.1(2) . . ?
C35A C30A P1A 118.19(17) . . ?
C31A C30A P1A 121.61(18) . . ?
C32A C31A C30A 119.8(2) . . ?
C33A C32A C31A 118.96(18) . . ?
C33A C32A C36A 122.80(16) . . ?
C31A C32A C36A 117.66(19) . . ?
C34A C33A O6A 117.9(3) . . ?
C34A C33A C32A 121.42(17) . . ?
O6A C33A C32A 120.7(3) . . ?
C33A C34A C35A 118.67(18) . . ?
C33A C34A C41A 122.94(16) . . ?
C35A C34A C41A 117.30(16) . . ?
C30A C35A C34A 120.5(2) . . ?
C37A C36A C39A 110.3(3) . . ?
C37A C36A C38A 107.0(2) . . ?
C39A C36A C38A 114.2(3) . . ?
C37A C36A C32A 106.4(2) . . ?
C39A C36A C32A 108.49(18) . . ?
C38A C36A C32A 110.1(2) . . ?
C43A C41A C42A 102.3(2) . . ?
C43A C41A C34A 115.1(2) . . ?
C42A C41A C34A 113.3(2) . . ?
C43A C41A C44A 108.1(3) . . ?
C42A C41A C44A 104.9(2) . . ?
C34A C41A C44A 112.2(2) . . ?
C46A C45A C50A 120.4(8) . . ?
C46A C45A P2A 121.3(6) . . ?
C50A C45A P2A 115.2(7) . . ?
C45A C46A C47A 124.3(8) . . ?
C48A C47A C46A 113.0(7) . . ?
C48A C47A C51A 124.5(7) . . ?
C46A C47A C51A 119.3(7) . . ?
C47A C48A O7A 122.0(8) . . ?
C47A C48A C49A 128.6(8) . . ?
O7A C48A C49A 109.3(7) . . ?
C50A C49A C56A 122.3(7) . . ?
C50A C49A C48A 109.7(6) . . ?
C56A C49A C48A 128.0(6) . . ?
C45A C50A C49A 119.5(8) . . ?
C54A C51A C47A 109.4(7) . . ?
C54A C51A C52A 116.1(8) . . ?
C47A C51A C52A 112.4(6) . . ?
C54A C51A C53A 106.2(7) . . ?
C47A C51A C53A 107.8(7) . . ?
C52A C51A C53A 104.4(8) . . ?
C49A C56A C57A 133.3(5) . . ?
C49A C56A C58A 122.4(4) . . ?
C57A C56A C58A 101.6(3) . . ?
C49A C56A C59A 97.8(5) . . ?
C57A C56A C59A 92.4(6) . . ?
C58A C56A C59A 95.6(6) . . ?
C65A C60A C61A 120.2(2) . . ?
C65A C60A P2A 119.65(18) . . ?
C61A C60A P2A 119.96(16) . . ?
C60A C61A C62A 119.59(19) . . ?
C63A C62A C61A 118.81(17) . . ?
C63A C62A C66A 123.43(19) . . ?
C61A C62A C66A 115.59(16) . . ?
C64A C63A C62A 121.38(17) . . ?
C64A C63A O8A 116.2(3) . . ?
C62A C63A O8A 122.2(3) . . ?
C63A C64A C65A 118.55(18) . . ?
C63A C64A C71A 122.94(16) . . ?
C65A C64A C71A 118.39(17) . . ?
C60A C65A C64A 119.9(2) . . ?
C67A C66A C69A 110.8(2) . . ?
C67A C66A C68A 107.2(2) . . ?
C69A C66A C68A 114.19(19) . . ?
C67A C66A C62A 105.33(18) . . ?
C69A C66A C62A 108.1(2) . . ?
C68A C66A C62A 110.93(17) . . ?
C73A C71A C72A 102.2(3) . . ?
C73A C71A C64A 116.0(2) . . ?
C72A C71A C64A 112.7(2) . . ?
C73A C71A C74A 108.3(2) . . ?
C72A C71A C74A 104.6(3) . . ?
C64A C71A C74A 112.0(2) . . ?
N2A C75A C76A 177.5(4) . . ?
C81A C76A C77A 120.43(14) . . ?
C81A C76A C75A 122.69(15) . . ?
C77A C76A C75A 116.8 . . ?
C78A C77A O9A 121.28(19) . . ?
C78A C77A C76A 124.0 . . ?
O9A C77A C76A 113.55(19) . . ?
C77A C78A C79A 112.62(14) . . ?
O10A C79A C78A 119.8(2) . . ?
O10A C79A C80A 114.5(2) . . ?
C78A C79A C80A 125.6(2) . . ?
C81A C80A C79A 117.9(2) . . ?
O11A C81A C80A 125.1(2) . . ?
O11A C81A C76A 115.3(2) . . ?
C80A C81A C76A 118.7(2) . . ?
C77A O9A C82A 119.0(4) . . ?
C79A O10A C83A 118.8(3) . . ?
C81A O11A C84A 117.2(3) . . ?
N1A C85A C86A 170.8(6) . . ?
C91A C86A C87A 120.83(19) . . ?
C91A C86A C85A 121.5(2) . . ?
C87A C86A C85A 117.4(2) . . ?
C88A C87A O12A 120.6(3) . . ?
C88A C87A C86A 124.1(2) . . ?
O12A C87A C86A 114.7(2) . . ?
C87A C88A C89A 112.0(2) . . ?
O13A C89A C88A 118.7(3) . . ?
O13A C89A C90A 115.3(3) . . ?
C88A C89A C90A 126.1(2) . . ?
C91A C90A C89A 118.0(2) . . ?
O14A C91A C90A 126.6(3) . . ?
O14A C91A C86A 114.3(2) . . ?
C90A C91A C86A 118.5(2) . . ?
C87A O12A C92A 117.8(4) . . ?
C89A O13A C93A 117.5(4) . . ?
C91A O14A C94A 118.2(4) . . ?
C85A N1A Au1A 175.8(6) . . ?
C75A N2A Au2A 169.7(6) . . ?
C5A O1A C4A 103.9(5) . . ?
C6A O2A C5A 99.8(5) . . ?
C9A O3A C10A 108.6(6) . . ?
C11A O4A C10A 106.8(5) . . ?
C18A O5A C25A 117.1(5) . . ?
C33A O6A C40A 118.4(6) . . ?
C55A O7A C48A 108.2(6) . . ?
C70A O8A C63A 114.3(5) . . ?
C30A P1A C1A 108.6(3) . . ?
C30A P1A C15A 104.80(15) . . ?
C1A P1A C15A 106.7(2) . . ?
C30A P1A Au2A 113.76(11) . . ?
C1A P1A Au2A 115.0(2) . . ?
C15A P1A Au2A 107.28(8) . . ?
C14A P2A C60A 106.5(2) . . ?
C14A P2A C45A 107.6(4) . . ?
C60A P2A C45A 105.3(3) . . ?
C14A P2A Au1A 113.6(2) . . ?
C60A P2A Au1A 111.75(14) . . ?
C45A P2A Au1A 111.6(3) . . ?
N1A Au1A P2A 173.9(2) . . ?
N2A Au2A P1A 173.14(19) . . ?
C2B C1B C7B 119.6(12) . . ?
C2B C1B P1B 120.9(10) . . ?
C7B C1B P1B 119.3(8) . . ?
C1B C2B C3B 124.2(11) . . ?
C4B C3B C2B 111.6(11) . . ?
C3B C4B C6B 126.0(13) . . ?
C3B C4B O1B 124.2(12) . . ?
C6B C4B O1B 109.5(11) . . ?
O1B C5B O2B 107.7(10) . . ?
C4B C6B C7B 127.7(12) . . ?
C4B C6B O2B 111.4(11) . . ?
C7B C6B O2B 120.6(10) . . ?
C6B C7B C1B 109.9(10) . . ?
C6B C7B C8B 124.8(11) . . ?
C1B C7B C8B 125.0(11) . . ?
C9B C8B C14B 114.2(11) . . ?
C9B C8B C7B 116.2(10) . . ?
C14B C8B C7B 129.6(12) . . ?
O3B C9B C8B 132.3(11) . . ?
O3B C9B C11B 105.4(10) . . ?
C8B C9B C11B 122.2(10) . . ?
O3B C10B O4B 103.0(9) . . ?
O4B C11B C12B 133.3(11) . . ?
O4B C11B C9B 110.3(9) . . ?
C12B C11B C9B 116.3(11) . . ?
C11B C12B C13B 117.3(11) . . ?
C14B C13B C12B 121.4(11) . . ?
C13B C14B C8B 128.4(13) . . ?
C13B C14B P2B 116.4(9) . . ?
C8B C14B P2B 115.0(9) . . ?
C20B C15B C16B 120.3(2) . . ?
C20B C15B P1B 119.2(2) . . ?
C16B C15B P1B 120.48(18) . . ?
C15B C16B C17B 119.2(2) . . ?
C18B C17B C16B 119.09(19) . . ?
C18B C17B C21B 124.40(16) . . ?
C16B C17B C21B 116.30(16) . . ?
C19B C18B C17B 121.73(17) . . ?
C19B C18B O5B 114.4(2) . . ?
C17B C18B O5B 123.2(2) . . ?
C18B C19B C20B 118.10(17) . . ?
C18B C19B C26B 121.64(19) . . ?
C20B C19B C26B 116.89(17) . . ?
C15B C20B C19B 120.7(2) . . ?
C22B C21B C24B 110.1(3) . . ?
C22B C21B C23B 107.3(2) . . ?
C24B C21B C23B 114.9(3) . . ?
C22B C21B C17B 104.9(2) . . ?
C24B C21B C17B 107.94(19) . . ?
C23B C21B C17B 111.2(2) . . ?
C28B C26B C27B 102.4(3) . . ?
C28B C26B C19B 115.0(3) . . ?
C27B C26B C19B 113.3(2) . . ?
C28B C26B C29B 108.4(3) . . ?
C27B C26B C29B 104.7(2) . . ?
C19B C26B C29B 112.1(2) . . ?
C35B C30B C31B 120.2(2) . . ?
C35B C30B P1B 122.6(2) . . ?
C31B C30B P1B 117.08(18) . . ?
C30B C31B C32B 119.5(2) . . ?
C33B C32B C31B 118.4(2) . . ?
C33B C32B C36B 122.52(16) . . ?
C31B C32B C36B 116.21(16) . . ?
C34B C33B C32B 122.34(17) . . ?
C34B C33B O6B 116.5(2) . . ?
C32B C33B O6B 120.0(2) . . ?
C33B C34B C35B 118.30(17) . . ?
C33B C34B C41B 122.03(16) . . ?
C35B C34B C41B 118.4(2) . . ?
C30B C35B C34B 120.3(2) . . ?
C37B C36B C39B 110.5(3) . . ?
C37B C36B C38B 107.1(2) . . ?
C39B C36B C38B 114.3(2) . . ?
C37B C36B C32B 105.9(2) . . ?
C39B C36B C32B 108.1(2) . . ?
C38B C36B C32B 110.5(2) . . ?
C43B C41B C42B 102.3(2) . . ?
C43B C41B C34B 115.9(3) . . ?
C42B C41B C34B 112.5(2) . . ?
C43B C41B C44B 108.0(2) . . ?
C42B C41B C44B 104.6(2) . . ?
C34B C41B C44B 112.50(18) . . ?
C50B C45B C46B 120.0(2) . . ?
C50B C45B P2B 116.3(2) . . ?
C46B C45B P2B 123.45(19) . . ?
C47B C46B C45B 119.0(2) . . ?
C48B C47B C46B 119.1(2) . . ?
C48B C47B C51B 122.62(15) . . ?
C46B C47B C51B 117.06(17) . . ?
O7B C48B C49B 126.3(5) . . ?
O7B C48B C47B 110.0(5) . . ?
C49B C48B C47B 121.50(17) . . ?
C48B C49B C50B 117.50(18) . . ?
C48B C49B C56B 121.44(17) . . ?
C50B C49B C56B 116.8(2) . . ?
C45B C50B C49B 121.1(2) . . ?
C52B C51B C54B 110.4(3) . . ?
C52B C51B C53B 107.2(2) . . ?
C54B C51B C53B 114.7(2) . . ?
C52B C51B C47B 106.2(2) . . ?
C54B C51B C47B 108.0(2) . . ?
C53B C51B C47B 110.0(2) . . ?
C58B C56B C57B 102.2(2) . . ?
C58B C56B C49B 115.2(2) . . ?
C57B C56B C49B 113.43(17) . . ?
C58B C56B C59B 108.0(3) . . ?
C57B C56B C59B 105.5(2) . . ?
C49B C56B C59B 111.6(2) . . ?
C65B C60B C61B 120.4(2) . . ?
C65B C60B P2B 119.1(2) . . ?
C61B C60B P2B 119.32(19) . . ?
C60B C61B C62B 119.7(2) . . ?
C63B C62B C61B 118.56(19) . . ?
C63B C62B C66B 123.46(18) . . ?
C61B C62B C66B 116.96(17) . . ?
C64B C63B C62B 122.36(19) . . ?
C64B C63B O8B 112.3(4) . . ?
C62B C63B O8B 124.2(4) . . ?
C63B C64B C65B 118.35(19) . . ?
C63B C64B C71B 121.16(18) . . ?
C65B C64B C71B 118.29(18) . . ?
C60B C65B C64B 119.9(2) . . ?
C67B C66B C69B 110.1(2) . . ?
C67B C66B C68B 107.0(2) . . ?
C69B C66B C68B 114.7(2) . . ?
C67B C66B C62B 106.12(19) . . ?
C69B C66B C62B 108.5(2) . . ?
C68B C66B C62B 110.2(2) . . ?
C73B C71B C72B 102.7(3) . . ?
C73B C71B C64B 114.9(2) . . ?
C72B C71B C64B 113.3(2) . . ?
C73B C71B C74B 108.2(2) . . ?
C72B C71B C74B 105.1(3) . . ?
C64B C71B C74B 111.8(2) . . ?
N1B C75B C76B 171.2(8) . . ?
C81B C76B C77B 121.0(2) . . ?
C81B C76B C75B 121.7(3) . . ?
C77B C76B C75B 117.2(2) . . ?
C78B C77B C76B 123.5(2) . . ?
C78B C77B O9B 121.6(4) . . ?
C76B C77B O9B 111.7(4) . . ?
C77B C78B C79B 111.9(3) . . ?
O10B C79B C78B 122.3(5) . . ?
O10B C79B C80B 111.8(5) . . ?
C78B C79B C80B 125.9(2) . . ?
C81B C80B C79B 117.8(3) . . ?
C80B C81B O11B 125.6(4) . . ?
C80B C81B C76B 118.1(3) . . ?
O11B C81B C76B 114.2(4) . . ?
N2B C85B C86B 158.4(9) . . ?
C91B C86B C87B 120.1(2) . . ?
C91B C86B C85B 121.3(3) . . ?
C87B C86B C85B 117.1(3) . . ?
C88B C87B C86B 123.9(3) . . ?
C88B C87B O12B 116.6(4) . . ?
C86B C87B O12B 119.2(4) . . ?
C87B C88B C89B 112.2(3) . . ?
C88B C89B C90B 125.6(3) . . ?
C88B C89B O13B 115.0(5) . . ?
C90B C89B O13B 118.7(5) . . ?
C91B C90B C89B 117.7(3) . . ?
C90B C91B O14B 127.0(5) . . ?
C90B C91B C86B 117.8(3) . . ?
O14B C91B C86B 113.4(5) . . ?
C75B N1B Au1B 158.8(9) . . ?
C85B N2B Au2B 159.5(10) . . ?
C5B O1B C4B 108.5(9) . . ?
C6B O2B C5B 101.2(9) . . ?
C9B O3B C10B 109.9(9) . . ?
C11B O4B C10B 105.3(9) . . ?
C18B O5B C25B 116.4(4) . . ?
C33B O6B C40B 117.1(4) . . ?
C48B O7B C55B 115.0(7) . . ?
C63B O8B C70B 112.3(7) . . ?
C82B O9B C77B 116.6(7) . . ?
C79B O10B C83B 120.2(7) . . ?
C84B O11B C81B 123.5(7) . . ?
C92B O12B C87B 125.6(9) . . ?
C93B O13B C89B 121.9(9) . . ?
C91B O14B C94B 113.6(8) . . ?
C15B P1B C30B 104.3(3) . . ?
C15B P1B C1B 106.0(4) . . ?
C30B P1B C1B 109.2(4) . . ?
C15B P1B Au1B 112.2(2) . . ?
C30B P1B Au1B 110.83(15) . . ?
C1B P1B Au1B 113.8(4) . . ?
C45B P2B C60B 106.9(2) . . ?
C45B P2B C14B 108.5(4) . . ?
C60B P2B C14B 107.8(4) . . ?
C45B P2B Au2B 111.30(16) . . ?
C60B P2B Au2B 107.11(19) . . ?
C14B P2B Au2B 114.9(4) . . ?
N1B Au1B P1B 179.7(4) . . ?
N2B Au2B P2B 170.4(4) . . ?
F4C Sb1C F2C 177.4 . . ?
F4C Sb1C F5C 89.0 . . ?
F2C Sb1C F5C 90.3 . . ?
F4C Sb1C F1C 90.4 . . ?
F2C Sb1C F1C 90.4 . . ?
F5C Sb1C F1C 179.0 . . ?
F4C Sb1C F6C 88.9 . . ?
F2C Sb1C F6C 88.6 . . ?
F5C Sb1C F6C 90.5 . . ?
F1C Sb1C F6C 90.2 . . ?
F4C Sb1C F3C 94.2 . . ?
F2C Sb1C F3C 88.3 . . ?
F5C Sb1C F3C 90.9 . . ?
F1C Sb1C F3C 88.4 . . ?
F6C Sb1C F3C 176.7 . . ?
F1C' Sb1' F4C' 90.6(2) . . ?
F1C' Sb1' F5C' 179.6(3) . . ?
F4C' Sb1' F5C' 89.0(2) . . ?
F1C' Sb1' F2C' 90.3(2) . . ?
F4C' Sb1' F2C' 177.9(2) . . ?
F5C' Sb1' F2C' 90.1(2) . . ?
F1C' Sb1' F6C' 89.8(2) . . ?
F4C' Sb1' F6C' 89.2(2) . . ?
F5C' Sb1' F6C' 90.4(2) . . ?
F2C' Sb1' F6C' 88.9(2) . . ?
F1C' Sb1' F3C' 88.7(2) . . ?
F4C' Sb1' F3C' 94.0(2) . . ?
F5C' Sb1' F3C' 91.2(2) . . ?
F2C' Sb1' F3C' 87.9(2) . . ?
F6C' Sb1' F3C' 176.4(2) . . ?
F4D Sb1D F2D 177.5 . . ?
F4D Sb1D F5D 88.9 . . ?
F2D Sb1D F5D 90.1 . . ?
F4D Sb1D F1D 90.5 . . ?
F2D Sb1D F1D 90.5 . . ?
F5D Sb1D F1D 179.0 . . ?
F4D Sb1D F6D 89.0 . . ?
F2D Sb1D F6D 88.7 . . ?
F5D Sb1D F6D 90.5 . . ?
F1D Sb1D F6D 90.3 . . ?
F4D Sb1D F3D 94.3 . . ?
F2D Sb1D F3D 88.0 . . ?
F5D Sb1D F3D 91.0 . . ?
F1D Sb1D F3D 88.2 . . ?
F6D Sb1D F3D 176.4 . . ?
F4E Sb1E F5E 88.9 . . ?
F4E Sb1E F2E 177.2 . . ?
F5E Sb1E F2E 90.0 . . ?
F4E Sb1E F1E 90.6 . . ?
F5E Sb1E F1E 179.1 . . ?
F2E Sb1E F1E 90.4 . . ?
F4E Sb1E F6E 88.7 . . ?
F5E Sb1E F6E 90.4 . . ?
F2E Sb1E F6E 88.8 . . ?
F1E Sb1E F6E 90.4 . . ?
F4E Sb1E F3E 94.4 . . ?
F5E Sb1E F3E 90.9 . . ?
F2E Sb1E F3E 88.2 . . ?
F1E Sb1E F3E 88.3 . . ?
F6E Sb1E F3E 176.7 . . ?
F2F Sb1F F4F 177.0 . . ?
F2F Sb1F F1F 90.7 . . ?
F4F Sb1F F1F 90.7 . . ?
F2F Sb1F F5F 89.9 . . ?
F4F Sb1F F5F 88.7 . . ?
F1F Sb1F F5F 178.8 . . ?
F2F Sb1F F6F 88.7 . . ?
F4F Sb1F F6F 88.6 . . ?
F1F Sb1F F6F 90.5 . . ?
F5F Sb1F F6F 90.5 . . ?
F2F Sb1F F3F 88.4 . . ?
F4F Sb1F F3F 94.3 . . ?
F1F Sb1F F3F 88.3 . . ?
F5F Sb1F F3F 90.8 . . ?
F6F Sb1F F3F 176.8 . . ?

loop_
_geom_bond_atom_site_label_1
_geom_bond_atom_site_label_2
_geom_bond_distance
_geom_bond_site_symmetry_2
_geom_bond_publ_flag
C1A C2A 1.361(9) . ?
C1A C7A 1.435(9) . ?
C1A P1A 1.802(7) . ?
C2A C3A 1.390(10) . ?
C3A C4A 1.377(9) . ?
C4A C6A 1.304(9) . ?
C4A O1A 1.410(8) . ?
C5A O1A 1.313(9) . ?
C5A O2A 1.434(9) . ?
C6A C7A 1.404(9) . ?
C6A O2A 1.420(8) . ?
C7A C8A 1.499(9) . ?
C8A C14A 1.363(10) . ?
C8A C9A 1.394(9) . ?
C9A O3A 1.337(9) . ?
C9A C11A 1.423(10) . ?
C10A O3A 1.390(9) . ?
C10A O4A 1.434(10) . ?
C11A O4A 1.360(9) . ?
C11A C12A 1.372(10) . ?
C12A C13A 1.414(10) . ?
C13A C14A 1.428(9) . ?
C14A P2A 1.809(7) . ?
C15A C16A 1.3900 . ?
C15A C20A 1.3900 . ?
C15A P1A 1.845(2) . ?
C16A C17A 1.3900 . ?
C17A C18A 1.3900 . ?
C17A C21A 1.6175(19) . ?
C18A C19A 1.3900 . ?
C18A O5A 1.411(6) . ?
C19A C20A 1.3900 . ?
C19A C26A 1.560(2) . ?
C21A C24A 1.537(2) . ?
C21A C22A 1.542(2) . ?
C21A C23A 1.551(2) . ?
C25A O5A 1.461(8) . ?
C26A C28A 1.465(3) . ?
C26A C27A 1.550(2) . ?
C26A C29A 1.567(3) . ?
C30A C35A 1.387(3) . ?
C30A C31A 1.395(3) . ?
C30A P1A 1.794(3) . ?
C31A C32A 1.392(2) . ?
C32A C33A 1.392(2) . ?
C32A C36A 1.616(2) . ?
C33A C34A 1.382(2) . ?
C33A O6A 1.384(6) . ?
C34A C35A 1.396(2) . ?
C34A C41A 1.560(2) . ?
C36A C37A 1.534(3) . ?
C36A C39A 1.539(3) . ?
C36A C38A 1.557(3) . ?
C40A O6A 1.450(10) . ?
C41A C43A 1.470(3) . ?
C41A C42A 1.544(3) . ?
C41A C44A 1.565(3) . ?
C45A C46A 1.305(12) . ?
C45A C50A 1.424(12) . ?
C45A P2A 1.847(8) . ?
C46A C47A 1.420(11) . ?
C47A C48A 1.285(12) . ?
C47A C51A 1.543(4) . ?
C48A O7A 1.487(11) . ?
C48A C49A 1.560(13) . ?
C49A C50A 1.445(11) . ?
C49A C56A 1.456(4) . ?
C51A C54A 1.467(14) . ?
C51A C52A 1.544(14) . ?
C51A C53A 1.647(15) . ?
C55A O7A 1.452(4) . ?
C56A C57A 1.546(3) . ?
C56A C58A 1.547(4) . ?
C56A C59A 1.888(16) . ?
C60A C65A 1.388(2) . ?
C60A C61A 1.391(3) . ?
C60A P2A 1.810(3) . ?
C61A C62A 1.396(2) . ?
C62A C63A 1.390(2) . ?
C62A C66A 1.619(2) . ?
C63A C64A 1.384(2) . ?
C63A O8A 1.456(6) . ?
C64A C65A 1.394(3) . ?
C64A C71A 1.559(2) . ?
C66A C67A 1.534(3) . ?
C66A C69A 1.539(3) . ?
C66A C68A 1.554(3) . ?
C70A O8A 1.448(8) . ?
C71A C73A 1.468(3) . ?
C71A C72A 1.547(2) . ?
C71A C74A 1.566(3) . ?
C75A N2A 1.048(6) . ?
C75A C76A 1.4548 . ?
C76A C81A 1.376(2) . ?
C76A C77A 1.4271 . ?
C77A C78A 1.3358 . ?
C77A O9A 1.379(3) . ?
C78A C79A 1.402(3) . ?
C79A O10A 1.380(3) . ?
C79A C80A 1.433(3) . ?
C80A C81A 1.338(3) . ?
C81A O11A 1.334(4) . ?
C82A O9A 1.443(5) . ?
C83A O10A 1.439(5) . ?
C84A O11A 1.464(4) . ?
C85A N1A 1.111(7) . ?
C85A C86A 1.455(3) . ?
C86A C91A 1.380(3) . ?
C86A C87A 1.422(3) . ?
C87A C88A 1.337(3) . ?
C87A O12A 1.378(4) . ?
C88A C89A 1.402(3) . ?
C89A O13A 1.382(4) . ?
C89A C90A 1.431(3) . ?
C90A C91A 1.337(3) . ?
C91A O14A 1.335(4) . ?
C92A O12A 1.446(5) . ?
C93A O13A 1.442(5) . ?
C94A O14A 1.461(5) . ?
N1A Au1A 2.023(6) . ?
N2A Au2A 2.097(6) . ?
P1A Au2A 2.2424(16) . ?
P2A Au1A 2.2226(15) . ?
C1B C2B 1.242(16) . ?
C1B C7B 1.481(16) . ?
C1B P1B 1.878(13) . ?
C2B C3B 1.460(17) . ?
C3B C4B 1.238(16) . ?
C4B C6B 1.270(17) . ?
C4B O1B 1.434(15) . ?
C5B O1B 1.293(14) . ?
C5B O2B 1.516(15) . ?
C6B C7B 1.312(17) . ?
C6B O2B 1.428(14) . ?
C7B C8B 1.520(16) . ?
C8B C9B 1.339(18) . ?
C8B C14B 1.376(15) . ?
C9B O3B 1.289(14) . ?
C9B C11B 1.528(16) . ?
C10B O3B 1.488(15) . ?
C10B O4B 1.493(12) . ?
C11B O4B 1.331(15) . ?
C11B C12B 1.387(16) . ?
C12B C13B 1.420(17) . ?
C13B C14B 1.261(16) . ?
C14B P2B 1.930(13) . ?
C15B C20B 1.385(2) . ?
C15B C16B 1.392(3) . ?
C15B P1B 1.815(4) . ?
C16B C17B 1.393(3) . ?
C17B C18B 1.388(2) . ?
C17B C21B 1.616(2) . ?
C18B C19B 1.385(2) . ?
C18B O5B 1.425(3) . ?
C19B C20B 1.397(3) . ?
C19B C26B 1.563(2) . ?
C21B C22B 1.538(3) . ?
C21B C24B 1.540(3) . ?
C21B C23B 1.554(3) . ?
C25B O5B 1.437(4) . ?
C26B C28B 1.468(2) . ?
C26B C27B 1.545(3) . ?
C26B C29B 1.566(3) . ?
C30B C35B 1.387(3) . ?
C30B C31B 1.392(3) . ?
C30B P1B 1.858(4) . ?
C31B C32B 1.395(3) . ?
C32B C33B 1.391(2) . ?
C32B C36B 1.618(2) . ?
C33B C34B 1.383(2) . ?
C33B O6B 1.422(4) . ?
C34B C35B 1.394(3) . ?
C34B C41B 1.560(2) . ?
C36B C37B 1.535(3) . ?
C36B C39B 1.540(3) . ?
C36B C38B 1.555(3) . ?
C40B O6B 1.434(4) . ?
C41B C43B 1.467(3) . ?
C41B C42B 1.547(3) . ?
C41B C44B 1.566(3) . ?
C45B C50B 1.386(3) . ?
C45B C46B 1.393(3) . ?
C45B P2B 1.825(3) . ?
C46B C47B 1.392(2) . ?
C47B C48B 1.392(2) . ?
C47B C51B 1.618(2) . ?
C48B O7B 1.327(9) . ?
C48B C49B 1.388(2) . ?
C49B C50B 1.397(2) . ?
C49B C56B 1.564(2) . ?
C51B C52B 1.534(3) . ?
C51B C54B 1.539(3) . ?
C51B C53B 1.556(3) . ?
C55B O7B 1.559(12) . ?
C56B C58B 1.469(3) . ?
C56B C57B 1.544(3) . ?
C56B C59B 1.565(3) . ?
C60B C65B 1.388(3) . ?
C60B C61B 1.393(3) . ?
C60B P2B 1.842(4) . ?
C61B C62B 1.394(2) . ?
C62B C63B 1.389(2) . ?
C62B C66B 1.617(2) . ?
C63B C64B 1.385(3) . ?
C63B O8B 1.458(9) . ?
C64B C65B 1.395(3) . ?
C64B C71B 1.561(2) . ?
C66B C67B 1.535(3) . ?
C66B C69B 1.539(3) . ?
C66B C68B 1.555(3) . ?
C70B O8B 1.466(11) . ?
C71B C73B 1.469(3) . ?
C71B C72B 1.544(3) . ?
C71B C74B 1.566(3) . ?
C75B N1B 1.151(10) . ?
C75B C76B 1.455(3) . ?
C76B C81B 1.378(3) . ?
C76B C77B 1.426(3) . ?
C77B C78B 1.339(3) . ?
C77B O9B 1.472(8) . ?
C78B C79B 1.403(3) . ?
C79B O10B 1.284(9) . ?
C79B C80B 1.432(3) . ?
C80B C81B 1.337(3) . ?
C81B O11B 1.377(9) . ?
C82B O9B 1.383(12) . ?
C83B O10B 1.505(11) . ?
C84B O11B 1.347(11) . ?
C85B N2B 1.144(12) . ?
C85B C86B 1.455(3) . ?
C86B C91B 1.380(3) . ?
C86B C87B 1.426(3) . ?
C87B C88B 1.337(3) . ?
C87B O12B 1.437(11) . ?
C88B C89B 1.402(3) . ?
C89B C90B 1.432(3) . ?
C89B O13B 1.485(11) . ?
C90B C91B 1.337(3) . ?
C91B O14B 1.379(11) . ?
C92B O12B 1.291(13) . ?
C93B O13B 1.281(15) . ?
C94B O14B 1.484(14) . ?
N1B Au1B 2.064(9) . ?
N2B Au2B 2.079(12) . ?
P1B Au1B 2.248(3) . ?
P2B Au2B 2.246(3) . ?
Sb1C F4C 1.8936 . ?
Sb1C F2C 1.8936 . ?
Sb1C F5C 1.8949 . ?
Sb1C F1C 1.8954 . ?
Sb1C F6C 1.8984 . ?
Sb1C F3C 1.9049 . ?
Sb1' F1C' 1.887(2) . ?
Sb1' F4C' 1.892(3) . ?
Sb1' F5C' 1.895(3) . ?
Sb1' F2C' 1.897(3) . ?
Sb1' F6C' 1.903(2) . ?
Sb1' F3C' 1.903(3) . ?
Sb1D F4D 1.8908 . ?
Sb1D F2D 1.8918 . ?
Sb1D F5D 1.8938 . ?
Sb1D F1D 1.8951 . ?
Sb1D F6D 1.8981 . ?
Sb1D F3D 1.9070 . ?
Sb1E F4E 1.8896 . ?
Sb1E F5E 1.8933 . ?
Sb1E F2E 1.8935 . ?
Sb1E F1E 1.8940 . ?
Sb1E F6E 1.8968 . ?
Sb1E F3E 1.9065 . ?
Sb1F F2F 1.8913 . ?
Sb1F F4F 1.8924 . ?
Sb1F F1F 1.8929 . ?
Sb1F F5F 1.8962 . ?
Sb1F F6F 1.8978 . ?
Sb1F F3F 1.9065 . ?

loop_
_geom_torsion_atom_site_label_1
_geom_torsion_atom_site_label_2
_geom_torsion_atom_site_label_3
_geom_torsion_atom_site_label_4
_geom_torsion
_geom_torsion_site_symmetry_1
_geom_torsion_site_symmetry_2
_geom_torsion_site_symmetry_3
_geom_torsion_site_symmetry_4
_geom_torsion_publ_flag
C7A C1A C2A C3A -0.5(10) . . . . ?
P1A C1A C2A C3A 178.3(5) . . . . ?
C1A C2A C3A C4A 2.3(10) . . . . ?
C2A C3A C4A C6A -1.5(10) . . . . ?
C2A C3A C4A O1A 177.2(6) . . . . ?
C3A C4A C6A C7A -1.3(11) . . . . ?
O1A C4A C6A C7A 179.9(6) . . . . ?
C3A C4A C6A O2A 177.2(6) . . . . ?
O1A C4A C6A O2A -1.7(8) . . . . ?
C4A C6A C7A C1A 3.0(10) . . . . ?
O2A C6A C7A C1A -175.3(6) . . . . ?
C4A C6A C7A C8A -179.0(7) . . . . ?
O2A C6A C7A C8A 2.7(10) . . . . ?
C2A C1A C7A C6A -2.0(9) . . . . ?
P1A C1A C7A C6A 179.3(5) . . . . ?
C2A C1A C7A C8A -179.9(6) . . . . ?
P1A C1A C7A C8A 1.3(9) . . . . ?
C6A C7A C8A C14A 83.3(9) . . . . ?
C1A C7A C8A C14A -98.9(8) . . . . ?
C6A C7A C8A C9A -92.6(8) . . . . ?
C1A C7A C8A C9A 85.1(8) . . . . ?
C14A C8A C9A O3A -173.3(7) . . . . ?
C7A C8A C9A O3A 2.9(11) . . . . ?
C14A C8A C9A C11A 3.6(10) . . . . ?
C7A C8A C9A C11A 179.8(6) . . . . ?
O3A C9A C11A O4A -2.9(8) . . . . ?
C8A C9A C11A O4A 179.6(6) . . . . ?
O3A C9A C11A C12A 177.7(6) . . . . ?
C8A C9A C11A C12A 0.2(11) . . . . ?
O4A C11A C12A C13A 176.9(7) . . . . ?
C9A C11A C12A C13A -3.9(10) . . . . ?
C11A C12A C13A C14A 3.8(10) . . . . ?
C9A C8A C14A C13A -3.6(10) . . . . ?
C7A C8A C14A C13A -179.4(6) . . . . ?
C9A C8A C14A P2A 175.9(5) . . . . ?
C7A C8A C14A P2A 0.1(9) . . . . ?
C12A C13A C14A C8A -0.1(10) . . . . ?
C12A C13A C14A P2A -179.6(5) . . . . ?
C20A C15A C16A C17A 0.0 . . . . ?
P1A C15A C16A C17A -166.51(9) . . . . ?
C15A C16A C17A C18A 0.0 . . . . ?
C15A C16A C17A C21A 179.72(8) . . . . ?
C16A C17A C18A C19A 0.0 . . . . ?
C21A C17A C18A C19A -179.69(9) . . . . ?
C16A C17A C18A O5A -152.6(3) . . . . ?
C21A C17A C18A O5A 27.8(3) . . . . ?
C17A C18A C19A C20A 0.0 . . . . ?
O5A C18A C19A C20A 153.4(3) . . . . ?
C17A C18A C19A C26A 179.76(9) . . . . ?
O5A C18A C19A C26A -26.8(3) . . . . ?
C18A C19A C20A C15A 0.0 . . . . ?
C26A C19A C20A C15A -179.77(9) . . . . ?
C16A C15A C20A C19A 0.0 . . . . ?
P1A C15A C20A C19A 166.99(8) . . . . ?
C16A C17A C21A C24A 62.14(18) . . . . ?
C18A C17A C21A C24A -118.15(17) . . . . ?
C16A C17A C21A C22A -54.90(13) . . . . ?
C18A C17A C21A C22A 124.80(12) . . . . ?
C16A C17A C21A C23A -169.86(14) . . . . ?
C18A C17A C21A C23A 9.84(16) . . . . ?
C18A C19A C26A C28A 68.1(2) . . . . ?
C20A C19A C26A C28A -112.11(19) . . . . ?
C18A C19A C26A C27A -49.6(2) . . . . ?
C20A C19A C26A C27A 130.2(2) . . . . ?
C18A C19A C26A C29A -166.10(17) . . . . ?
C20A C19A C26A C29A 13.66(19) . . . . ?
C35A C30A C31A C32A -3.1(7) . . . . ?
P1A C30A C31A C32A 173.1(3) . . . . ?
C30A C31A C32A C33A 7.1(6) . . . . ?
C30A C31A C32A C36A -164.4(3) . . . . ?
C31A C32A C33A C34A -9.4(5) . . . . ?
C36A C32A C33A C34A 161.6(3) . . . . ?
C31A C32A C33A O6A 168.9(5) . . . . ?
C36A C32A C33A O6A -20.0(6) . . . . ?
O6A C33A C34A C35A -170.9(5) . . . . ?
C32A C33A C34A C35A 7.5(6) . . . . ?
O6A C33A C34A C41A 21.3(6) . . . . ?
C32A C33A C34A C41A -160.3(3) . . . . ?
C31A C30A C35A C34A 1.2(7) . . . . ?
P1A C30A C35A C34A -175.1(4) . . . . ?
C33A C34A C35A C30A -3.3(7) . . . . ?
C41A C34A C35A C30A 165.1(4) . . . . ?
C33A C32A C36A C37A -175.9(3) . . . . ?
C31A C32A C36A C37A -4.7(4) . . . . ?
C33A C32A C36A C39A 65.4(4) . . . . ?
C31A C32A C36A C39A -123.4(3) . . . . ?
C33A C32A C36A C38A -60.2(3) . . . . ?
C31A C32A C36A C38A 110.9(3) . . . . ?
C33A C34A C41A C43A 178.2(4) . . . . ?
C35A C34A C41A C43A 10.3(5) . . . . ?
C33A C34A C41A C42A -64.5(4) . . . . ?
C35A C34A C41A C42A 127.5(4) . . . . ?
C33A C34A C41A C44A 54.0(4) . . . . ?
C35A C34A C41A C44A -113.9(4) . . . . ?
C50A C45A C46A C47A -26.4(16) . . . . ?
P2A C45A C46A C47A 174.5(8) . . . . ?
C45A C46A C47A C48A 16.7(15) . . . . ?
C45A C46A C47A C51A 177.5(10) . . . . ?
C46A C47A C48A O7A 178.6(8) . . . . ?
C51A C47A C48A O7A 19.0(16) . . . . ?
C46A C47A C48A C49A 3.4(15) . . . . ?
C51A C47A C48A C49A -156.2(9) . . . . ?
C47A C48A C49A C50A -11.8(14) . . . . ?
O7A C48A C49A C50A 172.5(7) . . . . ?
C47A C48A C49A C56A 169.5(9) . . . . ?
O7A C48A C49A C56A -6.2(12) . . . . ?
C46A C45A C50A C49A 14.9(15) . . . . ?
P2A C45A C50A C49A 175.3(7) . . . . ?
C56A C49A C50A C45A -178.9(8) . . . . ?
C48A C49A C50A C45A 2.3(12) . . . . ?
C48A C47A C51A C54A 46.8(13) . . . . ?
C46A C47A C51A C54A -111.7(10) . . . . ?
C48A C47A C51A C52A 177.2(10) . . . . ?
C46A C47A C51A C52A 18.8(12) . . . . ?
C48A C47A C51A C53A -68.3(12) . . . . ?
C46A C47A C51A C53A 133.3(9) . . . . ?
C50A C49A C56A C57A -52.1(10) . . . . ?
C48A C49A C56A C57A 126.4(9) . . . . ?
C50A C49A C56A C58A 150.4(8) . . . . ?
C48A C49A C56A C58A -31.1(10) . . . . ?
C50A C49A C56A C59A 48.7(9) . . . . ?
C48A C49A C56A C59A -132.8(9) . . . . ?
C65A C60A C61A C62A -8.4(6) . . . . ?
P2A C60A C61A C62A 176.0(3) . . . . ?
C60A C61A C62A C63A 7.8(6) . . . . ?
C60A C61A C62A C66A 171.6(3) . . . . ?
C61A C62A C63A C64A 2.4(6) . . . . ?
C66A C62A C63A C64A -160.1(3) . . . . ?
C61A C62A C63A O8A -171.0(5) . . . . ?
C66A C62A C63A O8A 26.5(6) . . . . ?
C62A C63A C64A C65A -11.8(6) . . . . ?
O8A C63A C64A C65A 162.0(4) . . . . ?
C62A C63A C64A C71A 172.3(3) . . . . ?
O8A C63A C64A C71A -13.9(6) . . . . ?
C61A C60A C65A C64A -1.1(7) . . . . ?
P2A C60A C65A C64A 174.5(3) . . . . ?
C63A C64A C65A C60A 11.1(6) . . . . ?
C71A C64A C65A C60A -172.9(4) . . . . ?
C63A C62A C66A C67A -124.2(3) . . . . ?
C61A C62A C66A C67A 72.8(3) . . . . ?
C63A C62A C66A C69A 117.3(3) . . . . ?
C61A C62A C66A C69A -45.7(3) . . . . ?
C63A C62A C66A C68A -8.6(4) . . . . ?
C61A C62A C66A C68A -171.6(3) . . . . ?
C63A C64A C71A C73A 67.7(4) . . . . ?
C65A C64A C71A C73A -108.2(4) . . . . ?
C63A C64A C71A C72A -174.9(4) . . . . ?
C65A C64A C71A C72A 9.2(4) . . . . ?
C63A C64A C71A C74A -57.3(4) . . . . ?
C65A C64A C71A C74A 126.9(4) . . . . ?
N2A C75A C76A C81A 43(9) . . . . ?
N2A C75A C76A C77A -140(9) . . . . ?
C81A C76A C77A C78A -7.4(2) . . . . ?
C75A C76A C77A C78A 175.7 . . . . ?
C81A C76A C77A O9A -175.1(4) . . . . ?
C75A C76A C77A O9A 8.0(3) . . . . ?
O9A C77A C78A C79A 168.3(5) . . . . ?
C76A C77A C78A C79A 1.5(3) . . . . ?
C77A C78A C79A O10A 178.5(3) . . . . ?
C77A C78A C79A C80A 1.4(4) . . . . ?
O10A C79A C80A C81A -175.6(3) . . . . ?
C78A C79A C80A C81A 1.7(5) . . . . ?
C79A C80A C81A O11A -176.3(3) . . . . ?
C79A C80A C81A C76A -7.5(4) . . . . ?
C77A C76A C81A O11A -179.7(2) . . . . ?
C75A C76A C81A O11A -3.1(4) . . . . ?
C77A C76A C81A C80A 10.3(4) . . . . ?
C75A C76A C81A C80A -173.1(2) . . . . ?
C78A C77A O9A C82A 6.8(5) . . . . ?
C76A C77A O9A C82A 174.9(3) . . . . ?
C78A C79A O10A C83A 4.1(6) . . . . ?
C80A C79A O10A C83A -178.5(3) . . . . ?
C80A C81A O11A C84A -8.0(6) . . . . ?
C76A C81A O11A C84A -177.2(4) . . . . ?
N1A C85A C86A C91A 110(4) . . . . ?
N1A C85A C86A C87A -76(4) . . . . ?
C91A C86A C87A C88A -8.1(5) . . . . ?
C85A C86A C87A C88A 177.7(4) . . . . ?
C91A C86A C87A O12A -179.4(4) . . . . ?
C85A C86A C87A O12A 6.5(5) . . . . ?
O12A C87A C88A C89A 177.9(4) . . . . ?
C86A C87A C88A C89A 7.1(5) . . . . ?
C87A C88A C89A O13A 175.6(4) . . . . ?
C87A C88A C89A C90A -4.2(5) . . . . ?
O13A C89A C90A C91A -178.0(4) . . . . ?
C88A C89A C90A C91A 1.8(5) . . . . ?
C89A C90A C91A O14A -172.5(4) . . . . ?
C89A C90A C91A C86A -2.1(5) . . . . ?
C87A C86A C91A O14A 176.5(3) . . . . ?
C85A C86A C91A O14A -9.5(5) . . . . ?
C87A C86A C91A C90A 5.0(5) . . . . ?
C85A C86A C91A C90A 178.9(4) . . . . ?
C88A C87A O12A C92A -5.8(7) . . . . ?
C86A C87A O12A C92A 165.8(4) . . . . ?
C88A C89A O13A C93A -20.7(7) . . . . ?
C90A C89A O13A C93A 159.1(5) . . . . ?
C90A C91A O14A C94A -9.4(7) . . . . ?
C86A C91A O14A C94A 179.9(5) . . . . ?
C86A C85A N1A Au1A -98(10) . . . . ?
C76A C75A N2A Au2A 36(12) . . . . ?
O2A C5A O1A C4A 12.6(8) . . . . ?
C6A C4A O1A C5A -6.6(8) . . . . ?
C3A C4A O1A C5A 174.7(7) . . . . ?
C4A C6A O2A C5A 8.5(7) . . . . ?
C7A C6A O2A C5A -173.0(6) . . . . ?
O1A C5A O2A C6A -13.3(7) . . . . ?
C8A C9A O3A C10A -172.2(7) . . . . ?
C11A C9A O3A C10A 10.6(8) . . . . ?
O4A C10A O3A C9A -14.0(8) . . . . ?
C12A C11A O4A C10A 173.6(8) . . . . ?
C9A C11A O4A C10A -5.7(8) . . . . ?
O3A C10A O4A C11A 12.0(8) . . . . ?
C19A C18A O5A C25A -91.8(5) . . . . ?
C17A C18A O5A C25A 61.9(6) . . . . ?
C34A C33A O6A C40A 82.7(7) . . . . ?
C32A C33A O6A C40A -95.8(7) . . . . ?
C47A C48A O7A C55A 98.2(10) . . . . ?
C49A C48A O7A C55A -85.7(8) . . . . ?
C64A C63A O8A C70A -100.5(5) . . . . ?
C62A C63A O8A C70A 73.3(6) . . . . ?
C35A C30A P1A C1A -100.4(4) . . . . ?
C31A C30A P1A C1A 83.3(4) . . . . ?
C35A C30A P1A C15A 145.9(4) . . . . ?
C31A C30A P1A C15A -30.3(4) . . . . ?
C35A C30A P1A Au2A 29.0(4) . . . . ?
C31A C30A P1A Au2A -147.2(3) . . . . ?
C2A C1A P1A C30A -19.0(6) . . . . ?
C7A C1A P1A C30A 159.8(5) . . . . ?
C2A C1A P1A C15A 93.5(5) . . . . ?
C7A C1A P1A C15A -87.8(5) . . . . ?
C2A C1A P1A Au2A -147.7(5) . . . . ?
C7A C1A P1A Au2A 31.0(6) . . . . ?
C16A C15A P1A C30A 97.16(14) . . . . ?
C20A C15A P1A C30A -69.68(14) . . . . ?
C16A C15A P1A C1A -17.9(2) . . . . ?
C20A C15A P1A C1A 175.3(2) . . . . ?
C16A C15A P1A Au2A -141.61(5) . . . . ?
C20A C15A P1A Au2A 51.56(9) . . . . ?
C8A C14A P2A C60A -90.8(6) . . . . ?
C13A C14A P2A C60A 88.8(5) . . . . ?
C8A C14A P2A C45A 156.7(6) . . . . ?
C13A C14A P2A C45A -23.7(6) . . . . ?
C8A C14A P2A Au1A 32.7(6) . . . . ?
C13A C14A P2A Au1A -147.8(4) . . . . ?
C65A C60A P2A C14A 170.9(4) . . . . ?
C61A C60A P2A C14A -13.5(5) . . . . ?
C65A C60A P2A C45A -75.0(5) . . . . ?
C61A C60A P2A C45A 100.6(4) . . . . ?
C65A C60A P2A Au1A 46.3(4) . . . . ?
C61A C60A P2A Au1A -138.0(3) . . . . ?
C46A C45A P2A C14A -102.5(9) . . . . ?
C50A C45A P2A C14A 97.3(8) . . . . ?
C46A C45A P2A C60A 144.2(9) . . . . ?
C50A C45A P2A C60A -15.9(8) . . . . ?
C46A C45A P2A Au1A 22.7(10) . . . . ?
C50A C45A P2A Au1A -137.4(7) . . . . ?
C85A N1A Au1A P2A 119(9) . . . . ?
C14A P2A Au1A N1A -151(2) . . . . ?
C60A P2A Au1A N1A -30(2) . . . . ?
C45A P2A Au1A N1A 87(2) . . . . ?
C75A N2A Au2A P1A 13(5) . . . . ?
C30A P1A Au2A N2A 120.3(15) . . . . ?
C1A P1A Au2A N2A -113.5(15) . . . . ?
C15A P1A Au2A N2A 4.9(15) . . . . ?
C7B C1B C2B C3B -5.2(19) . . . . ?
P1B C1B C2B C3B 179.4(9) . . . . ?
C1B C2B C3B C4B 10.3(18) . . . . ?
C2B C3B C4B C6B -7(2) . . . . ?
C2B C3B C4B O1B -179.8(10) . . . . ?
C3B C4B C6B C7B -1(2) . . . . ?
O1B C4B C6B C7B 172.4(12) . . . . ?
C3B C4B C6B O2B -175.0(13) . . . . ?
O1B C4B C6B O2B -1.4(14) . . . . ?
C4B C6B C7B C1B 7(2) . . . . ?
O2B C6B C7B C1B 179.9(10) . . . . ?
C4B C6B C7B C8B -179.1(13) . . . . ?
O2B C6B C7B C8B -5.8(19) . . . . ?
C2B C1B C7B C6B -2.9(17) . . . . ?
P1B C1B C7B C6B 172.5(9) . . . . ?
C2B C1B C7B C8B -177.2(12) . . . . ?
P1B C1B C7B C8B -1.8(16) . . . . ?
C6B C7B C8B C9B -89.1(16) . . . . ?
C1B C7B C8B C9B 84.3(15) . . . . ?
C6B C7B C8B C14B 90.7(17) . . . . ?
C1B C7B C8B C14B -95.8(17) . . . . ?
C14B C8B C9B O3B -175.3(13) . . . . ?
C7B C8B C9B O3B 5(2) . . . . ?
C14B C8B C9B C11B 0.3(18) . . . . ?
C7B C8B C9B C11B -179.9(11) . . . . ?
O3B C9B C11B O4B -3.7(13) . . . . ?
C8B C9B C11B O4B 179.7(11) . . . . ?
O3B C9B C11B C12B 173.9(11) . . . . ?
C8B C9B C11B C12B -2.7(18) . . . . ?
O4B C11B C12B C13B 179.0(12) . . . . ?
C9B C11B C12B C13B 2.2(17) . . . . ?
C11B C12B C13B C14B 0.8(18) . . . . ?
C12B C13B C14B C8B -4(2) . . . . ?
C12B C13B C14B P2B -179.6(9) . . . . ?
C9B C8B C14B C13B 3(2) . . . . ?
C7B C8B C14B C13B -176.7(13) . . . . ?
C9B C8B C14B P2B 179.0(9) . . . . ?
C7B C8B C14B P2B -0.9(17) . . . . ?
C20B C15B C16B C17B 6.5(8) . . . . ?
P1B C15B C16B C17B -174.0(4) . . . . ?
C15B C16B C17B C18B -11.3(6) . . . . ?
C15B C16B C17B C21B 173.7(4) . . . . ?
C16B C17B C18B C19B 8.6(6) . . . . ?
C21B C17B C18B C19B -176.8(3) . . . . ?
C16B C17B C18B O5B -161.1(4) . . . . ?
C21B C17B C18B O5B 13.5(6) . . . . ?
C17B C18B C19B C20B -0.9(6) . . . . ?
O5B C18B C19B C20B 169.6(4) . . . . ?
C17B C18B C19B C26B 157.7(3) . . . . ?
O5B C18B C19B C26B -31.8(5) . . . . ?
C16B C15B C20B C19B 1.3(9) . . . . ?
P1B C15B C20B C19B -178.3(4) . . . . ?
C18B C19B C20B C15B -4.1(8) . . . . ?
C26B C19B C20B C15B -163.7(5) . . . . ?
C18B C17B C21B C22B 144.9(3) . . . . ?
C16B C17B C21B C22B -40.4(4) . . . . ?
C18B C17B C21B C24B -97.7(4) . . . . ?
C16B C17B C21B C24B 77.0(4) . . . . ?
C18B C17B C21B C23B 29.2(4) . . . . ?
C16B C17B C21B C23B -156.1(3) . . . . ?
C18B C19B C26B C28B -163.3(4) . . . . ?
C20B C19B C26B C28B -4.4(5) . . . . ?
C18B C19B C26B C27B 79.4(4) . . . . ?
C20B C19B C26B C27B -121.7(4) . . . . ?
C18B C19B C26B C29B -38.8(4) . . . . ?
C20B C19B C26B C29B 120.0(4) . . . . ?
C35B C30B C31B C32B -11.3(7) . . . . ?
P1B C30B C31B C32B 171.4(4) . . . . ?
C30B C31B C32B C33B 10.1(6) . . . . ?
C30B C31B C32B C36B 171.3(4) . . . . ?
C31B C32B C33B C34B -5.6(5) . . . . ?
C36B C32B C33B C34B -165.5(3) . . . . ?
C31B C32B C33B O6B -172.5(4) . . . . ?
C36B C32B C33B O6B 27.5(5) . . . . ?
C32B C33B C34B C35B 1.9(5) . . . . ?
O6B C33B C34B C35B 169.3(4) . . . . ?
C32B C33B C34B C41B 168.7(3) . . . . ?
O6B C33B C34B C41B -23.9(4) . . . . ?
C31B C30B C35B C34B 7.6(7) . . . . ?
P1B C30B C35B C34B -175.3(4) . . . . ?
C33B C34B C35B C30B -2.8(6) . . . . ?
C41B C34B C35B C30B -170.2(4) . . . . ?
C33B C32B C36B C37B 177.7(3) . . . . ?
C31B C32B C36B C37B 17.4(4) . . . . ?
C33B C32B C36B C39B 59.2(4) . . . . ?
C31B C32B C36B C39B -101.1(4) . . . . ?
C33B C32B C36B C38B -66.6(4) . . . . ?
C31B C32B C36B C38B 133.1(3) . . . . ?
C33B C34B C41B C43B -146.8(3) . . . . ?
C35B C34B C41B C43B 20.1(4) . . . . ?
C33B C34B C41B C42B -29.5(4) . . . . ?
C35B C34B C41B C42B 137.3(3) . . . . ?
C33B C34B C41B C44B 88.3(3) . . . . ?
C35B C34B C41B C44B -104.8(4) . . . . ?
C50B C45B C46B C47B -10.5(8) . . . . ?
P2B C45B C46B C47B 176.0(4) . . . . ?
C45B C46B C47B C48B 13.0(7) . . . . ?
C45B C46B C47B C51B -179.3(4) . . . . ?
C46B C47B C48B O7B -177.9(6) . . . . ?
C51B C47B C48B O7B 15.1(7) . . . . ?
C46B C47B C48B C49B -13.5(6) . . . . ?
C51B C47B C48B C49B 179.4(3) . . . . ?
O7B C48B C49B C50B 172.6(7) . . . . ?
C47B C48B C49B C50B 10.9(5) . . . . ?
O7B C48B C49B C56B -31.3(8) . . . . ?
C47B C48B C49B C56B 167.1(3) . . . . ?
C46B C45B C50B C49B 8.2(8) . . . . ?
P2B C45B C50B C49B -177.9(4) . . . . ?
C48B C49B C50B C45B -8.2(7) . . . . ?
C56B C49B C50B C45B -165.5(4) . . . . ?
C48B C47B C51B C52B 175.4(3) . . . . ?
C46B C47B C51B C52B 8.1(4) . . . . ?
C48B C47B C51B C54B 57.0(4) . . . . ?
C46B C47B C51B C54B -110.3(4) . . . . ?
C48B C47B C51B C53B -68.9(4) . . . . ?
C46B C47B C51B C53B 123.8(4) . . . . ?
C48B C49B C56B C58B 176.7(3) . . . . ?
C50B C49B C56B C58B -27.0(4) . . . . ?
C48B C49B C56B C57B 59.4(3) . . . . ?
C50B C49B C56B C57B -144.3(3) . . . . ?
C48B C49B C56B C59B -59.6(3) . . . . ?
C50B C49B C56B C59B 96.7(4) . . . . ?
C65B C60B C61B C62B -8.8(5) . . . . ?
P2B C60B C61B C62B -176.2(3) . . . . ?
C60B C61B C62B C63B 2.8(5) . . . . ?
C60B C61B C62B C66B 171.6(3) . . . . ?
C61B C62B C63B C64B 1.0(5) . . . . ?
C66B C62B C63B C64B -167.1(3) . . . . ?
C61B C62B C63B O8B -165.7(5) . . . . ?
C66B C62B C63B O8B 26.2(6) . . . . ?
C62B C63B C64B C65B 1.1(5) . . . . ?
O8B C63B C64B C65B 169.3(5) . . . . ?
C62B C63B C64B C71B 164.0(3) . . . . ?
O8B C63B C64B C71B -27.8(5) . . . . ?
C61B C60B C65B C64B 10.9(6) . . . . ?
P2B C60B C65B C64B 178.4(3) . . . . ?
C63B C64B C65B C60B -7.0(6) . . . . ?
C71B C64B C65B C60B -170.4(4) . . . . ?
C63B C62B C66B C67B -116.9(3) . . . . ?
C61B C62B C66B C67B 74.9(3) . . . . ?
C63B C62B C66B C69B 1.4(3) . . . . ?
C61B C62B C66B C69B -166.8(3) . . . . ?
C63B C62B C66B C68B 127.7(3) . . . . ?
C61B C62B C66B C68B -40.6(3) . . . . ?
C63B C64B C71B C73B -45.5(4) . . . . ?
C65B C64B C71B C73B 117.4(4) . . . . ?
C63B C64B C71B C72B -163.1(3) . . . . ?
C65B C64B C71B C72B -0.2(4) . . . . ?
C63B C64B C71B C74B 78.4(3) . . . . ?
C65B C64B C71B C74B -118.8(4) . . . . ?
N1B C75B C76B C81B -76(4) . . . . ?
N1B C75B C76B C77B 108(4) . . . . ?
C81B C76B C77B C78B 8.2(6) . . . . ?
C75B C76B C77B C78B -175.5(4) . . . . ?
C81B C76B C77B O9B 167.8(5) . . . . ?
C75B C76B C77B O9B -15.9(6) . . . . ?
C76B C77B C78B C79B -13.1(6) . . . . ?
O9B C77B C78B C79B -170.8(6) . . . . ?
C77B C78B C79B O10B -176.5(6) . . . . ?
C77B C78B C79B C80B 6.5(6) . . . . ?
O10B C79B C80B C81B -171.5(6) . . . . ?
C78B C79B C80B C81B 5.8(6) . . . . ?
C79B C80B C81B O11B -173.9(6) . . . . ?
C79B C80B C81B C76B -11.4(6) . . . . ?
C77B C76B C81B C80B 5.4(6) . . . . ?
C75B C76B C81B C80B -170.7(4) . . . . ?
C77B C76B C81B O11B 169.8(6) . . . . ?
C75B C76B C81B O11B -6.3(7) . . . . ?
N2B C85B C86B C91B -44(3) . . . . ?
N2B C85B C86B C87B 151(2) . . . . ?
C91B C86B C87B C88B 9.1(6) . . . . ?
C85B C86B C87B C88B 175.1(4) . . . . ?
C91B C86B C87B O12B -164.0(6) . . . . ?
C85B C86B C87B O12B 2.0(8) . . . . ?
C86B C87B C88B C89B 3.9(6) . . . . ?
O12B C87B C88B C89B 177.1(6) . . . . ?
C87B C88B C89B C90B -8.0(6) . . . . ?
C87B C88B C89B O13B 162.0(6) . . . . ?
C88B C89B C90B C91B -1.2(6) . . . . ?
O13B C89B C90B C91B -170.9(6) . . . . ?
C89B C90B C91B O14B 178.4(7) . . . . ?
C89B C90B C91B C86B 14.4(6) . . . . ?
C87B C86B C91B C90B -18.5(6) . . . . ?
C85B C86B C91B C90B 176.0(4) . . . . ?
C87B C86B C91B O14B 175.4(7) . . . . ?
C85B C86B C91B O14B 10.0(8) . . . . ?
C76B C75B N1B Au1B -176(100) . . . . ?
C86B C85B N2B Au2B -149(2) . . . . ?
O2B C5B O1B C4B 12.2(12) . . . . ?
C3B C4B O1B C5B 166.4(13) . . . . ?
C6B C4B O1B C5B -7.4(14) . . . . ?
C4B C6B O2B C5B 8.1(13) . . . . ?
C7B C6B O2B C5B -166.2(12) . . . . ?
O1B C5B O2B C6B -12.5(12) . . . . ?
C8B C9B O3B C10B -165.7(13) . . . . ?
C11B C9B O3B C10B 18.2(12) . . . . ?
O4B C10B O3B C9B -25.5(11) . . . . ?
C12B C11B O4B C10B 170.9(14) . . . . ?
C9B C11B O4B C10B -12.1(12) . . . . ?
O3B C10B O4B C11B 21.7(11) . . . . ?
C19B C18B O5B C25B -92.5(5) . . . . ?
C17B C18B O5B C25B 77.9(6) . . . . ?
C34B C33B O6B C40B -84.3(4) . . . . ?
C32B C33B O6B C40B 83.4(4) . . . . ?
C49B C48B O7B C55B -60.6(10) . . . . ?
C47B C48B O7B C55B 102.8(7) . . . . ?
C64B C63B O8B C70B -100.9(7) . . . . ?
C62B C63B O8B C70B 67.0(8) . . . . ?
C78B C77B O9B C82B -13.9(11) . . . . ?
C76B C77B O9B C82B -174.0(7) . . . . ?
C78B C79B O10B C83B -0.2(12) . . . . ?
C80B C79B O10B C83B 177.2(7) . . . . ?
C80B C81B O11B C84B -16.6(13) . . . . ?
C76B C81B O11B C84B -179.7(8) . . . . ?
C88B C87B O12B C92B 4.2(14) . . . . ?
C86B C87B O12B C92B 177.7(9) . . . . ?
C88B C89B O13B C93B -173.3(9) . . . . ?
C90B C89B O13B C93B -2.5(14) . . . . ?
C90B C91B O14B C94B -6.4(13) . . . . ?
C86B C91B O14B C94B 158.1(7) . . . . ?
C20B C15B P1B C30B -71.8(5) . . . . ?
C16B C15B P1B C30B 108.7(5) . . . . ?
C20B C15B P1B C1B 172.9(6) . . . . ?
C16B C15B P1B C1B -6.6(6) . . . . ?
C20B C15B P1B Au1B 48.2(6) . . . . ?
C16B C15B P1B Au1B -131.3(4) . . . . ?
C35B C30B P1B C15B -26.3(5) . . . . ?
C31B C30B P1B C15B 150.9(4) . . . . ?
C35B C30B P1B C1B 86.7(6) . . . . ?
C31B C30B P1B C1B -96.1(5) . . . . ?
C35B C30B P1B Au1B -147.2(4) . . . . ?
C31B C30B P1B Au1B 30.0(4) . . . . ?
C2B C1B P1B C15B 84.9(11) . . . . ?
C7B C1B P1B C15B -90.5(9) . . . . ?
C2B C1B P1B C30B -27.0(12) . . . . ?
C7B C1B P1B C30B 157.6(8) . . . . ?
C2B C1B P1B Au1B -151.4(10) . . . . ?
C7B C1B P1B Au1B 33.2(10) . . . . ?
C50B C45B P2B C60B -31.2(5) . . . . ?
C46B C45B P2B C60B 142.5(4) . . . . ?
C50B C45B P2B C14B 84.8(6) . . . . ?
C46B C45B P2B C14B -101.5(6) . . . . ?
C50B C45B P2B Au2B -147.8(4) . . . . ?
C46B C45B P2B Au2B 25.9(6) . . . . ?
C65B C60B P2B C45B -67.7(4) . . . . ?
C61B C60B P2B C45B 99.9(3) . . . . ?
C65B C60B P2B C14B 175.8(5) . . . . ?
C61B C60B P2B C14B -16.6(5) . . . . ?
C65B C60B P2B Au2B 51.6(4) . . . . ?
C61B C60B P2B Au2B -140.7(3) . . . . ?
C13B C14B P2B C45B -23.2(11) . . . . ?
C8B C14B P2B C45B 160.5(8) . . . . ?
C13B C14B P2B C60B 92.2(10) . . . . ?
C8B C14B P2B C60B -84.2(9) . . . . ?
C13B C14B P2B Au2B -148.5(9) . . . . ?
C8B C14B P2B Au2B 35.2(10) . . . . ?
C75B N1B Au1B P1B 37(63) . . . . ?
C15B P1B Au1B N1B -46(63) . . . . ?
C30B P1B Au1B N1B 71(63) . . . . ?
C1B P1B Au1B N1B -166(100) . . . . ?
C85B N2B Au2B P2B 114(3) . . . . ?
C45B P2B Au2B N2B 96(2) . . . . ?
C60B P2B Au2B N2B -20(2) . . . . ?
C14B P2B Au2B N2B -140(2) . . . . ?

loop_
_platon_squeeze_void_nr
_platon_squeeze_void_average_x
_platon_squeeze_void_average_y
_platon_squeeze_void_average_z
_platon_squeeze_void_volume
_platon_squeeze_void_count_electrons
_platon_squeeze_void_content
1 0.248 -0.036 0.059 285 78 ' '
2 0.560 -0.284 0.250 972 334 ' '
3 0.252 -0.198 0.440 272 79 ' '
4 0.440 0.084 0.750 973 330 ' '
5 0.748 0.302 0.560 272 79 ' '
6 0.752 0.464 0.941 285 78 ' '
